data_7245401
loop_
_publ_author_name
'Yamamoto, Daisuke'
'Hirano, Issei'
'Narushima, Yuki'
'Soga, Masayuki'
'Ansai, Hiromasa'
'Makino, Kazuishi'

_publ_section_title
;
 Stereoselective synthesis of the isoxazolidine ring via
 manganese(iii)-catalysed aminoperoxidation of unactivated alkenes using
 molecular oxygen in air under ambient conditions
;
_journal_issue 18
_journal_name_full 'Green Chemistry'
_journal_page_first 7162
_journal_page_last 7170
_journal_paper_doi 10.1039/D2GC02205B
_journal_volume 24
_journal_year 2022
_chemical_formula_moiety 'C54 H63 Fe3 Mn O6'
_chemical_formula_sum 'C54 H63 Fe3 Mn O6'
_chemical_formula_weight 1030.57
_space_group_crystal_system monoclinic
_space_group_IT_number 14
_space_group_name_Hall '-P 2yn'
_space_group_name_H-M_alt 'P 1 21/n 1'
_atom_sites_solution_hydrogens geom
_atom_sites_solution_primary direct
_atom_sites_solution_secondary difmap
_audit_update_record
;
2022-01-06 deposited with the CCDC.	2022-08-16 downloaded from the CCDC.
;
_cell_angle_alpha 90.0000
_cell_angle_beta 92.923(7)
_cell_angle_gamma 90.0000
_cell_formula_units_Z 4
_cell_length_a 11.5777(2)
_cell_length_b 23.2895(4)
_cell_length_c 17.4903(3)
_cell_measurement_reflns_used 37710
_cell_measurement_temperature 93
_cell_measurement_theta_max 68.22
_cell_measurement_theta_min 3.17
_cell_volume 4709.93(14)
_computing_cell_refinement 'RAPID AUTO'
_computing_data_collection 'RAPID AUTO (Rigaku, ????)'
_computing_data_reduction 'RAPID AUTO'
_computing_molecular_graphics 'CrystalStructure 4.1'
_computing_publication_material 'CrystalStructure 4.1 (Rigaku, 2014)'
_computing_structure_refinement 'SHELXL2013 (Sheldrick, 2008)'
_computing_structure_solution 'SHELXS2013 (Sheldrick, 2008)'
_diffrn_ambient_temperature 93
_diffrn_detector_area_resol_mean 10.000
_diffrn_measured_fraction_theta_full 0.998
_diffrn_measured_fraction_theta_max 0.997
_diffrn_measurement_device_type 'Rigaku R-AXIS RAPID'
_diffrn_measurement_method \w
_diffrn_radiation_type 'Cu K\a'
_diffrn_radiation_wavelength 1.54187
_diffrn_reflns_av_R_equivalents 0.1000
_diffrn_reflns_Laue_measured_fraction_full 0.998
_diffrn_reflns_Laue_measured_fraction_max 0.997
_diffrn_reflns_limit_h_max 13
_diffrn_reflns_limit_h_min -13
_diffrn_reflns_limit_k_max 26
_diffrn_reflns_limit_k_min -28
_diffrn_reflns_limit_l_max 21
_diffrn_reflns_limit_l_min -20
_diffrn_reflns_number 51218
_diffrn_reflns_point_group_measured_fraction_full 0.998
_diffrn_reflns_point_group_measured_fraction_max 0.997
_diffrn_reflns_theta_full 67.687
_diffrn_reflns_theta_max 68.247
_diffrn_reflns_theta_min 3.163
_diffrn_standards_number 0
_exptl_absorpt_coefficient_mu 9.798
_exptl_absorpt_correction_T_max 0.053
_exptl_absorpt_correction_T_min 0.026
_exptl_absorpt_correction_type multi-scan
_exptl_absorpt_process_details 'ABSCOR (Rigaku, 1995)'
_exptl_crystal_colour black
_exptl_crystal_density_diffrn 1.453
_exptl_crystal_density_method 'not measured'
_exptl_crystal_description platelet
_exptl_crystal_F_000 2152.00
_exptl_crystal_size_max 0.500
_exptl_crystal_size_mid 0.300
_exptl_crystal_size_min 0.300
_refine_diff_density_max 0.77
_refine_diff_density_min -0.84
_refine_ls_extinction_method none
_refine_ls_goodness_of_fit_ref 1.081
_refine_ls_hydrogen_treatment constr
_refine_ls_number_parameters 577
_refine_ls_number_reflns 8583
_refine_ls_number_restraints 0
_refine_ls_R_factor_all 0.1145
_refine_ls_R_factor_gt 0.0785
_refine_ls_shift/su_max 0.001
_refine_ls_structure_factor_coef Fsqd
_refine_ls_weighting_details 'w = 1/[\s^2^(Fo^2^)+(0.1004P)^2^+6.0496P] where P=(Fo^2^+2Fc^2^)/3'
_refine_ls_weighting_scheme calc
_refine_ls_wR_factor_gt 0.1957
_refine_ls_wR_factor_ref 0.2166
_reflns_number_gt 5782
_reflns_number_total 8583
_reflns_threshold_expression F^2^>2.0\s(F^2^)
_cod_data_source_file d2gc02205b2.cif
_cod_data_source_block hirano20200629
_cod_depositor_comments 'Adding full bibliography for 7245399--7245401.cif.'
_cod_original_cell_volume 4709.91(15)
_cod_database_code 7245401
_shelxl_res_file
;
TITL hirano20200629
CELL  1.54187 11.57771 23.28947 17.49025 90.00000 92.92310 90.00000
ZERR  4 0.00021 0.00042 0.00032 0.00000 0.00650 0.00000
LATT 1
SYMM .50-X, .50+Y, .50-Z
SFAC C H FE MN O
UNIT 216 252 12 4 24
L.S. 5
FMAP 2
PLAN -80
WPDB -2
HTAB
BOND $H
CONF
LIST 4
TEMP -180.0
ACTA
SIZE 0.500 0.300 0.300
WGHT    0.100400    6.049600
FVAR       0.31483
FE1   3    0.822329    0.158329    0.921075    11.00000    0.05503    0.03046 =
         0.03389    0.00024    0.01355    0.00560
FE2   3    0.302104    0.308011    1.056773    11.00000    0.04391    0.02980 =
         0.03440    0.00187    0.01053    0.00079
FE3   3    0.799942    0.441414    0.580538    11.00000    0.04899    0.03305 =
         0.03625   -0.00125    0.01384   -0.00221
MN4   4    0.586752    0.334013    0.794429    11.00000    0.05213    0.02340 =
         0.03998    0.00372    0.02195    0.00162
O5    5    0.549362    0.314347    0.902601    11.00000    0.04574    0.02685 =
         0.04051   -0.00118    0.01621   -0.00711
O6    5    0.470493    0.275939    0.758209    11.00000    0.06247    0.03384 =
         0.03949   -0.00301    0.01920   -0.00649
O7    5    0.475217    0.398287    0.801645    11.00000    0.05832    0.03253 =
         0.04747    0.00427    0.02508    0.00247
O8    5    0.604523    0.358314    0.685473    11.00000    0.05964    0.02162 =
         0.05962    0.00964    0.02581    0.00633
O9    5    0.705772    0.272671    0.788340    11.00000    0.06307    0.02830 =
         0.03560    0.00300    0.01982    0.00696
O10   5    0.714359    0.384337    0.838710    11.00000    0.05938    0.02461 =
         0.07192    0.00851    0.02690   -0.00079
C11   1    0.802775    0.268138    0.829734    11.00000    0.06039    0.03289 =
         0.04276    0.00418    0.02819   -0.00026
C12   1    0.852210    0.313426    0.871287    11.00000    0.03985    0.03729 =
         0.06245   -0.00249    0.01514   -0.00308
AFIX  43
H12   2    0.923450    0.306056    0.898908    11.00000   -1.20000
AFIX   0
C13   1    0.808131    0.367481    0.876182    11.00000    0.05000    0.03167 =
         0.07485    0.00399    0.02557   -0.00251
C14   1    0.852922    0.210392    0.831235    11.00000    0.05840    0.03077 =
         0.03294   -0.00154    0.02009    0.00304
C15   1    0.959816    0.193142    0.869345    11.00000    0.05224    0.04172 =
         0.04121   -0.00425    0.01667    0.00436
AFIX  13
H15   2    1.019063    0.219406    0.893968    11.00000   -1.20000
AFIX   0
C16   1    0.966933    0.131869    0.866430    11.00000    0.05753    0.04039 =
         0.03975    0.00251    0.01139    0.00858
AFIX  13
H16   2    1.031337    0.107592    0.888881    11.00000   -1.20000
AFIX   0
C17   1    0.865501    0.111973    0.826060    11.00000    0.06651    0.03148 =
         0.04206    0.00198    0.01658    0.01042
AFIX  13
H17   2    0.845476    0.070811    0.815921    11.00000   -1.20000
AFIX   0
C18   1    0.794394    0.160294    0.804359    11.00000    0.05399    0.04000 =
         0.03630   -0.00050    0.01701    0.00415
AFIX  13
H18   2    0.717579    0.158899    0.775562    11.00000   -1.20000
AFIX   0
C19   1    0.730200    0.206428    0.994694    11.00000    0.07863    0.03032 =
         0.04111   -0.00526    0.02719    0.00894
AFIX  13
H19   2    0.708653    0.247780    0.988127    11.00000   -1.20000
AFIX   0
C20   1    0.832631    0.184949    1.033006    11.00000    0.06596    0.04984 =
         0.04541   -0.01323    0.01969   -0.00945
AFIX  13
H20   2    0.896118    0.208132    1.058696    11.00000   -1.20000
AFIX   0
C21   1    0.826619    0.123826    1.028140    11.00000    0.06618    0.04932 =
         0.03741    0.00635    0.00908    0.01149
AFIX  43
H21   2    0.883395    0.097900    1.048755    11.00000   -1.20000
AFIX   0
C22   1    0.724901    0.108440    0.988610    11.00000    0.06559    0.03450 =
         0.04157    0.00177    0.01770   -0.00352
AFIX  43
H22   2    0.699815    0.070437    0.977066    11.00000   -1.20000
AFIX   0
C23   1    0.665022    0.159576    0.968498    11.00000    0.04950    0.04892 =
         0.03744    0.00374    0.01705    0.00703
AFIX  43
H23   2    0.591906    0.161620    0.941405    11.00000   -1.20000
AFIX   0
C24   1    0.468182    0.444030    0.760616    11.00000    0.03981    0.03810 =
         0.04887   -0.00138    0.00902    0.00340
C25   1    0.518878    0.450806    0.691232    11.00000    0.04860    0.02815 =
         0.04037    0.00113    0.01065    0.00807
AFIX  43
H25   2    0.509831    0.486603    0.665583    11.00000   -1.20000
AFIX   0
C26   1    0.583133    0.407542    0.656578    11.00000    0.03292    0.03232 =
         0.04414    0.00533    0.00810    0.00133
C27   1    0.630846    0.418023    0.581217    11.00000    0.03747    0.02689 =
         0.04149   -0.00011    0.00223    0.00155
C28   1    0.642277    0.470990    0.541220    11.00000    0.05486    0.03059 =
         0.03460    0.00017    0.00567   -0.00177
AFIX  43
H28   2    0.609702    0.506758    0.554887    11.00000   -1.20000
AFIX   0
C29   1    0.710064    0.461064    0.478121    11.00000    0.06067    0.04019 =
         0.02877    0.00187    0.00060   -0.00030
AFIX  43
H29   2    0.728341    0.488823    0.440817    11.00000   -1.20000
AFIX   0
C30   1    0.746946    0.402735    0.479079    11.00000    0.06371    0.03912 =
         0.03640   -0.00489    0.00846    0.00705
AFIX  13
H30   2    0.798088    0.384235    0.441831    11.00000   -1.20000
AFIX   0
C31   1    0.696864    0.375247    0.542794    11.00000    0.04753    0.03221 =
         0.03827   -0.00718    0.00872   -0.00162
AFIX  13
H31   2    0.705690    0.333965    0.557695    11.00000   -1.20000
AFIX   0
C32   1    0.848090    0.453535    0.694046    11.00000    0.05438    0.04920 =
         0.03768   -0.00450    0.01273   -0.00891
AFIX  13
H32   2    0.795398    0.452865    0.737597    11.00000   -1.20000
AFIX   0
C33   1    0.905299    0.405868    0.664110    11.00000    0.06004    0.04695 =
         0.05086    0.00495   -0.00402   -0.00046
AFIX  13
H33   2    0.901480    0.365471    0.683191    11.00000   -1.20000
AFIX   0
C34   1    0.971036    0.425398    0.603346    11.00000    0.05078    0.06960 =
         0.06326   -0.01845    0.00225    0.01028
AFIX  43
H34   2    1.018093    0.402425    0.572582    11.00000   -1.20000
AFIX   0
C35   1    0.954170    0.484804    0.596741    11.00000    0.06372    0.07138 =
         0.04803   -0.00069    0.01218   -0.03229
AFIX  43
H35   2    0.988733    0.509378    0.561064    11.00000   -1.20000
AFIX   0
C36   1    0.877202    0.501675    0.652107    11.00000    0.06641    0.03725 =
         0.05423   -0.01022    0.00598   -0.00860
AFIX  43
H36   2    0.849684    0.539583    0.659624    11.00000   -1.20000
AFIX   0
C37   1    0.399564    0.247420    0.797153    11.00000    0.04752    0.02342 =
         0.05428   -0.00228    0.01155    0.00027
C38   1    0.396429    0.248061    0.876124    11.00000    0.04995    0.02891 =
         0.03381    0.00113    0.01421   -0.00630
AFIX  43
H38   2    0.341954    0.223832    0.899031    11.00000   -1.20000
AFIX   0
C39   1    0.468172    0.282032    0.924565    11.00000    0.04627    0.01767 =
         0.04132    0.00210    0.01293    0.00137
C40   1    0.451242    0.282960    1.007083    11.00000    0.03131    0.03172 =
         0.03606    0.00173    0.01195    0.00113
C41   1    0.474032    0.330313    1.057151    11.00000    0.04074    0.03044 =
         0.03452   -0.00049    0.00441   -0.00439
AFIX  13
H41   2    0.505142    0.368517    1.042137    11.00000   -1.20000
AFIX   0
C42   1    0.442622    0.314616    1.130998    11.00000    0.04508    0.03795 =
         0.03736    0.00053    0.00510    0.00569
AFIX  43
H42   2    0.447514    0.338741    1.174841    11.00000   -1.20000
AFIX   0
C43   1    0.403036    0.257809    1.129561    11.00000    0.04290    0.03906 =
         0.04039    0.01165    0.00694    0.00564
AFIX  43
H43   2    0.378304    0.236642    1.172183    11.00000   -1.20000
AFIX   0
C44   1    0.406330    0.237455    1.053474    11.00000    0.04581    0.02434 =
         0.04668    0.00560    0.01238   -0.00243
AFIX  13
H44   2    0.382412    0.198368    1.035061    11.00000   -1.20000
AFIX   0
C45   1    0.139753    0.307087    1.097346    11.00000    0.03606    0.05605 =
         0.04926    0.00467    0.01159    0.00386
AFIX  13
H45   2    0.115350    0.286541    1.144064    11.00000   -1.20000
AFIX   0
C46   1    0.182027    0.364608    1.094172    11.00000    0.04680    0.04785 =
         0.04821   -0.00180    0.00388    0.01586
AFIX  13
H46   2    0.193188    0.391484    1.138524    11.00000   -1.20000
AFIX   0
C47   1    0.206738    0.376506    1.017979    11.00000    0.04460    0.04079 =
         0.05334    0.00679    0.00750    0.01154
AFIX  43
H47   2    0.236965    0.411533    0.999620    11.00000   -1.20000
AFIX   0
C48   1    0.178721    0.327114    0.973128    11.00000    0.04663    0.05151 =
         0.03859   -0.00693   -0.00207    0.01045
AFIX  43
H48   2    0.185743    0.323368    0.919479    11.00000   -1.20000
AFIX   0
C49   1    0.138636    0.284715    1.022698    11.00000    0.03602    0.04487 =
         0.06541   -0.00152    0.00433    0.00225
AFIX  43
H49   2    0.114724    0.247099    1.008051    11.00000   -1.20000
AFIX   0
C50   1    0.400758    0.493356    0.796048    11.00000    0.05697    0.03254 =
         0.05688   -0.00109    0.01938    0.00619
AFIX  13
H50   2    0.407358    0.527830    0.762467    11.00000   -1.20000
AFIX   0
C51   1    0.275983    0.477610    0.797090    11.00000    0.07315    0.05709 =
         0.05497   -0.01140    0.01808    0.00580
AFIX  23
H51A  2    0.235034    0.508405    0.823807    11.00000   -1.20000
H51B  2    0.269259    0.442038    0.827531    11.00000   -1.20000
AFIX   0
C52   1    0.214400    0.468119    0.718806    11.00000    0.06550    0.07148 =
         0.05371   -0.00542    0.01144    0.01325
AFIX  33
H52A  2    0.133370    0.458025    0.725518    11.00000   -1.20000
H52B  2    0.218000    0.503391    0.688466    11.00000   -1.20000
H52C  2    0.252315    0.436850    0.692200    11.00000   -1.20000
AFIX   0
C53   1    0.456379    0.507890    0.874111    11.00000    0.07034    0.06195 =
         0.10153   -0.03978    0.02133    0.00150
AFIX  23
H53A  2    0.413712    0.540631    0.895202    11.00000   -1.20000
H53B  2    0.445794    0.474665    0.908361    11.00000   -1.20000
AFIX   0
C54   1    0.578205    0.522387    0.877181    11.00000    0.07747    0.04966 =
         0.09655   -0.02131   -0.00137    0.00915
AFIX  33
H54A  2    0.604180    0.530882    0.930179    11.00000   -1.20000
H54B  2    0.622525    0.489939    0.858323    11.00000   -1.20000
H54C  2    0.590325    0.556146    0.845116    11.00000   -1.20000
AFIX   0
C55   1    0.864084    0.411759    0.937818    11.00000    0.04242    0.03869 =
         0.15238    0.00195    0.00760   -0.00111
AFIX  13
H55   2    0.937767    0.394397    0.959322    11.00000   -1.20000
AFIX   0
C56   1    0.311484    0.212201    0.749616    11.00000    0.05669    0.04378 =
         0.04991   -0.00929    0.00729   -0.01798
AFIX  13
H56   2    0.338884    0.217045    0.696696    11.00000   -1.20000
AFIX   0
C57   1    0.435762    0.121875    0.762928    11.00000    0.09408    0.03456 =
         0.09704   -0.00601    0.01758   -0.00250
AFIX  33
H57A  2    0.425929    0.080641    0.771682    11.00000   -1.20000
H57B  2    0.470873    0.127866    0.713744    11.00000   -1.20000
H57C  2    0.486088    0.138144    0.804166    11.00000   -1.20000
AFIX   0
C58   1    0.324453    0.149811    0.761741    11.00000    0.16332    0.06238 =
         0.10641   -0.00923   -0.06406   -0.02440
AFIX  23
H58A  2    0.290293    0.140914    0.811121    11.00000   -1.20000
H58B  2    0.275193    0.130714    0.721389    11.00000   -1.20000
AFIX   0
C59   1    0.199946    0.240264    0.743910    11.00000    0.08649    0.08507 =
         0.17978   -0.03736   -0.07125    0.00248
AFIX  23
H59A  2    0.155316    0.220298    0.702072    11.00000   -1.20000
H59B  2    0.162065    0.230395    0.791663    11.00000   -1.20000
AFIX   0
C60   1    0.178647    0.299745    0.731978    11.00000    0.07200    0.09449 =
         0.06163   -0.00162   -0.00468    0.02142
AFIX  33
H60A  2    0.095150    0.306900    0.730482    11.00000   -1.20000
H60B  2    0.216462    0.321789    0.773911    11.00000   -1.20000
H60C  2    0.209637    0.311578    0.683310    11.00000   -1.20000
AFIX   0
C61   1    1.003599    0.466465    0.868176    11.00000    0.05980    0.24214 =
         0.12362    0.09884    0.01336   -0.00500
AFIX  33
H61A  2    1.017205    0.503943    0.844800    11.00000   -1.20000
H61B  2    1.063949    0.458965    0.908265    11.00000   -1.20000
H61C  2    1.005453    0.436465    0.828967    11.00000   -1.20000
AFIX   0
C62   1    0.893819    0.466497    0.900749    11.00000    0.10895    0.06938 =
         0.11690    0.01256    0.00823   -0.00965
AFIX  23
H62A  2    0.833837    0.475172    0.860019    11.00000   -1.20000
H62B  2    0.892251    0.497641    0.939206    11.00000   -1.20000
AFIX   0
C63   1    0.784053    0.419056    1.003732    11.00000    0.10619    0.05985 =
         0.07380   -0.02820   -0.01805    0.01324
AFIX  23
H63A  2    0.814540    0.450256    1.037498    11.00000   -1.20000
H63B  2    0.706862    0.431077    0.982591    11.00000   -1.20000
AFIX   0
C64   1    0.770855    0.367433    1.049638    11.00000    0.10005    0.08957 =
         0.09312   -0.02274    0.01852    0.01616
AFIX  33
H64A  2    0.718506    0.375383    1.090646    11.00000   -1.20000
H64B  2    0.738679    0.336507    1.017068    11.00000   -1.20000
H64C  2    0.846510    0.355713    1.072053    11.00000   -1.20000
AFIX   0
HKLF 4
 
REM  hirano20200629
REM R1 =  0.0785 for    5782 Fo > 4sig(Fo)  and  0.1145 for all    8583 data
REM    577 parameters refined using      0 restraints
 
END  
     
WGHT      0.1003      6.0618 

REM No hydrogen bonds found for HTAB generation

REM Highest difference peak  0.769,  deepest hole -0.844,  1-sigma level  0.104
Q1    1   0.3847  0.1634  0.7166  11.00000  0.05    0.77
Q2    1   0.7850  0.4513  0.5250  11.00000  0.05    0.73
Q3    1   0.8854  0.4388  0.9712  11.00000  0.05    0.68
Q4    1   0.3308  0.3365  1.0990  11.00000  0.05    0.66
Q5    1   0.8036  0.1726  0.8606  11.00000  0.05    0.63
Q6    1   0.9913  0.5028  0.9226  11.00000  0.05    0.63
Q7    1   0.9802  0.4149  0.8778  11.00000  0.05    0.63
Q8    1   0.2590  0.2420  0.6913  11.00000  0.05    0.61
Q9    1   0.8222  0.1557  0.9808  11.00000  0.05    0.61
Q10   1   0.3657  0.3330  1.0368  11.00000  0.05    0.60
Q11   1   0.8175  0.4546  0.6396  11.00000  0.05    0.60
Q12   1   0.5684  0.3474  0.7465  11.00000  0.05    0.59
Q13   1   0.8513  0.4227  0.8826  11.00000  0.05    0.57
Q14   1   0.3157  0.2970  1.1131  11.00000  0.05    0.57
Q15   1   0.4639  0.5356  0.8204  11.00000  0.05    0.56
Q16   1   0.7488  0.1804  0.9424  11.00000  0.05    0.56
Q17   1   0.2820  0.3267  1.0043  11.00000  0.05    0.56
Q18   1   0.5935  0.3287  0.8482  11.00000  0.05    0.55
Q19   1   0.3675  0.2838  1.0356  11.00000  0.05    0.54
Q20   1   0.2894  0.5069  0.7335  11.00000  0.05    0.54
Q21   1   0.5570  0.3125  0.7512  11.00000  0.05    0.52
Q22   1   0.5257  0.3623  0.8057  11.00000  0.05    0.51
Q23   1   0.6472  0.3103  0.7743  11.00000  0.05    0.49
Q24   1   0.8735  0.4696  0.5633  11.00000  0.05    0.47
Q25   1   0.5491  0.3291  0.8608  11.00000  0.05    0.46
Q26   1   0.3326  0.2802  1.1043  11.00000  0.05    0.46
Q27   1   0.8633  0.4132  0.5621  11.00000  0.05    0.45
Q28   1   0.7542  0.1294  0.9436  11.00000  0.05    0.45
Q29   1   0.5234  0.3134  0.8035  11.00000  0.05    0.45
Q30   1   0.8981  0.1307  0.9025  11.00000  0.05    0.44
Q31   1   0.2420  0.2833  1.0774  11.00000  0.05    0.44
Q32   1   0.4425  0.3705  0.7698  11.00000  0.05    0.44
Q33   1   0.8332  0.3997  0.9431  11.00000  0.05    0.44
Q34   1   0.7651  0.4371  0.6435  11.00000  0.05    0.43
Q35   1   0.8975  0.1778  0.8955  11.00000  0.05    0.41
Q36   1   0.7398  0.4675  0.5916  11.00000  0.05    0.39
Q37   1   0.2822  0.2935  1.0029  11.00000  0.05    0.38
Q38   1   0.7365  0.4184  0.5985  11.00000  0.05    0.38
Q39   1   0.7702  0.3671  0.8220  11.00000  0.05    0.36
Q40   1   0.8625  0.1463  1.0754  11.00000  0.05    0.36
Q41   1   0.4604  0.2736  0.7060  11.00000  0.05    0.34
Q42   1   0.1788  0.3127  1.0197  11.00000  0.05    0.34
Q43   1   0.6582  0.1349  0.9040  11.00000  0.05    0.33
Q44   1   0.2596  0.3270  0.7432  11.00000  0.05    0.33
Q45   1   0.6603  0.3591  0.7828  11.00000  0.05    0.33
Q46   1   1.0818  0.4779  0.9216  11.00000  0.05    0.33
Q47   1   0.8674  0.1128  0.9628  11.00000  0.05    0.32
Q48   1   0.4731  0.2726  1.0587  11.00000  0.05    0.32
Q49   1   0.2396  0.3384  1.0694  11.00000  0.05    0.32
Q50   1   0.5032  0.2921  0.9790  11.00000  0.05    0.32
Q51   1   0.7209  0.2803  0.7259  11.00000  0.05    0.32
Q52   1   0.4364  0.3382  0.8387  11.00000  0.05    0.32
Q53   1   0.2692  0.1781  0.8385  11.00000  0.05    0.31
Q54   1   0.4386  0.2901  0.9548  11.00000  0.05    0.31
Q55   1   0.9032  0.3951  1.0021  11.00000  0.05    0.31
Q56   1   0.2989  0.2515  0.9180  11.00000  0.05    0.31
Q57   1   0.5603  0.4459  0.5832  11.00000  0.05    0.31
Q58   1   0.7018  0.1708  0.8818  11.00000  0.05    0.31
Q59   1   0.6757  0.3937  0.5563  11.00000  0.05    0.31
Q60   1   0.1978  0.3105  0.9593  11.00000  0.05    0.30
Q61   1   0.7227  0.2934  0.8345  11.00000  0.05    0.30
Q62   1   0.6610  0.3359  0.6742  11.00000  0.05    0.30
Q63   1   0.8721  0.3899  1.0340  11.00000  0.05    0.30
Q64   1   0.9831  0.1575  0.8619  11.00000  0.05    0.30
Q65   1   0.8607  0.4431  1.0656  11.00000  0.05    0.30
Q66   1   0.3836  0.5090  0.7351  11.00000  0.05    0.29
Q67   1   0.5391  0.3233  0.9214  11.00000  0.05    0.29
Q68   1   0.7090  0.2517  0.8183  11.00000  0.05    0.29
Q69   1   0.6143  0.3662  0.7024  11.00000  0.05    0.29
Q70   1   0.5066  0.4286  0.6552  11.00000  0.05    0.29
Q71   1   0.1580  0.4774  0.7975  11.00000  0.05    0.29
Q72   1   0.4637  0.2482  0.7837  11.00000  0.05    0.29
Q73   1   0.5154  0.3374  0.9582  11.00000  0.05    0.29
Q74   1   0.3944  0.1110  0.8341  11.00000  0.05    0.28
Q75   1   0.8637  0.2975  0.8282  11.00000  0.05    0.28
Q76   1   0.1588  0.4285  0.7393  11.00000  0.05    0.28
Q77   1   0.8751  0.3656  1.0337  11.00000  0.05    0.28
Q78   1   0.6233  0.2720  0.8024  11.00000  0.05    0.27
Q79   1   0.5883  0.3508  0.6256  11.00000  0.05    0.27
Q80   1   0.2387  0.3425  1.1391  11.00000  0.05    0.27
;

loop_
_symmetry_equiv_pos_site_id
_space_group_symop_operation_xyz
1 +X,+Y,+Z
2 1/2-X,1/2+Y,1/2-Z
3 -X,-Y,-Z
4 1/2+X,1/2-Y,1/2+Z

loop_
_atom_site_label
_atom_site_type_symbol
_atom_site_fract_x
_atom_site_fract_y
_atom_site_fract_z
_atom_site_U_iso_or_equiv
_atom_site_adp_type
_atom_site_occupancy
_atom_site_site_symmetry_multiplicity
_atom_site_calc_flag
_atom_site_refinement_flags
_atom_site_disorder_assembly
_atom_site_disorder_group
Fe1 Fe 0.82233(9) 0.15833(4) 0.92108(5) 0.0394(3) Uani 1 4 d . . .
Fe2 Fe 0.30210(8) 0.30801(4) 1.05677(5) 0.0357(3) Uani 1 4 d . . .
Fe3 Fe 0.79994(9) 0.44141(4) 0.58054(5) 0.0390(3) Uani 1 4 d . . .
Mn4 Mn 0.58675(9) 0.33401(4) 0.79443(6) 0.0378(3) Uani 1 4 d . . .
O5 O 0.5494(4) 0.31435(16) 0.9026(2) 0.0372(10) Uani 1 4 d . . .
O6 O 0.4705(4) 0.27594(17) 0.7582(2) 0.0447(11) Uani 1 4 d . . .
O7 O 0.4752(4) 0.39829(17) 0.8016(3) 0.0453(11) Uani 1 4 d . . .
O8 O 0.6045(4) 0.35831(16) 0.6855(3) 0.0462(12) Uani 1 4 d . . .
O9 O 0.7058(4) 0.27267(16) 0.7883(2) 0.0417(11) Uani 1 4 d . . .
O10 O 0.7144(4) 0.38434(16) 0.8387(3) 0.0512(13) Uani 1 4 d . . .
C11 C 0.8028(6) 0.2681(3) 0.8297(4) 0.0445(17) Uani 1 4 d . . .
C12 C 0.8522(6) 0.3134(3) 0.8713(4) 0.0461(17) Uani 1 4 d . . .
C13 C 0.8081(6) 0.3675(3) 0.8762(5) 0.0514(19) Uani 1 4 d . . .
C14 C 0.8529(6) 0.2104(3) 0.8312(4) 0.0401(16) Uani 1 4 d . . .
C15 C 0.9598(6) 0.1931(3) 0.8693(4) 0.0446(17) Uani 1 4 d . . .
C16 C 0.9669(6) 0.1319(3) 0.8664(4) 0.0456(17) Uani 1 4 d . . .
C17 C 0.8655(6) 0.1120(3) 0.8261(4) 0.0462(17) Uani 1 4 d . . .
C18 C 0.7944(6) 0.1603(3) 0.8044(4) 0.0429(16) Uani 1 4 d . . .
C19 C 0.7302(7) 0.2064(3) 0.9947(4) 0.0492(19) Uani 1 4 d . . .
C20 C 0.8326(7) 0.1850(3) 1.0330(4) 0.0532(19) Uani 1 4 d . . .
C21 C 0.8266(7) 0.1238(3) 1.0281(4) 0.0507(18) Uani 1 4 d . . .
C22 C 0.7249(6) 0.1084(3) 0.9886(4) 0.0467(17) Uani 1 4 d . . .
C23 C 0.6650(6) 0.1596(3) 0.9685(4) 0.0448(17) Uani 1 4 d . . .
C24 C 0.4682(5) 0.4440(3) 0.7606(4) 0.0420(16) Uani 1 4 d . . .
C25 C 0.5189(5) 0.4508(2) 0.6912(4) 0.0388(15) Uani 1 4 d . . .
C26 C 0.5831(5) 0.4075(2) 0.6566(4) 0.0363(14) Uani 1 4 d . . .
C27 C 0.6309(5) 0.4180(2) 0.5812(4) 0.0353(14) Uani 1 4 d . . .
C28 C 0.6423(6) 0.4710(3) 0.5412(4) 0.0399(15) Uani 1 4 d . . .
C29 C 0.7101(6) 0.4611(3) 0.4781(4) 0.0433(16) Uani 1 4 d . . .
C30 C 0.7470(6) 0.4027(3) 0.4791(4) 0.0462(17) Uani 1 4 d . . .
C31 C 0.6969(5) 0.3752(3) 0.5428(4) 0.0391(15) Uani 1 4 d . . .
C32 C 0.8481(6) 0.4535(3) 0.6940(4) 0.0467(17) Uani 1 4 d . . .
C33 C 0.9053(6) 0.4059(3) 0.6641(4) 0.0528(18) Uani 1 4 d . . .
C34 C 0.9710(6) 0.4254(4) 0.6034(5) 0.061(2) Uani 1 4 d . . .
C35 C 0.9542(7) 0.4848(4) 0.5967(4) 0.061(2) Uani 1 4 d . . .
C36 C 0.8772(7) 0.5017(3) 0.6521(4) 0.0525(18) Uani 1 4 d . . .
C37 C 0.3996(6) 0.2474(2) 0.7972(4) 0.0414(16) Uani 1 4 d . . .
C38 C 0.3964(6) 0.2481(2) 0.8761(4) 0.0371(15) Uani 1 4 d . . .
C39 C 0.4682(5) 0.2820(2) 0.9246(4) 0.0347(14) Uani 1 4 d . . .
C40 C 0.4512(5) 0.2830(2) 1.0071(3) 0.0327(14) Uani 1 4 d . . .
C41 C 0.4740(5) 0.3303(2) 1.0572(3) 0.0351(14) Uani 1 4 d . . .
C42 C 0.4426(6) 0.3146(3) 1.1310(4) 0.0400(15) Uani 1 4 d . . .
C43 C 0.4030(5) 0.2578(3) 1.1296(4) 0.0406(16) Uani 1 4 d . . .
C44 C 0.4063(5) 0.2375(2) 1.0535(4) 0.0386(15) Uani 1 4 d . . .
C45 C 0.1398(6) 0.3071(3) 1.0974(4) 0.0468(17) Uani 1 4 d . . .
C46 C 0.1820(6) 0.3646(3) 1.0942(4) 0.0476(17) Uani 1 4 d . . .
C47 C 0.2067(6) 0.3765(3) 1.0180(4) 0.0461(17) Uani 1 4 d . . .
C48 C 0.1787(6) 0.3271(3) 0.9731(4) 0.0457(17) Uani 1 4 d . . .
C49 C 0.1386(6) 0.2847(3) 1.0227(4) 0.0487(18) Uani 1 4 d . . .
C50 C 0.4008(6) 0.4934(3) 0.7961(4) 0.0482(18) Uani 1 4 d . . .
C51 C 0.2760(7) 0.4776(3) 0.7971(4) 0.061(2) Uani 1 4 d . . .
C52 C 0.2144(7) 0.4681(3) 0.7188(4) 0.063(2) Uani 1 4 d . . .
C53 C 0.4564(7) 0.5079(4) 0.8741(5) 0.077(3) Uani 1 4 d . . .
C54 C 0.5782(7) 0.5224(3) 0.8772(5) 0.075(3) Uani 1 4 d . . .
C55 C 0.8641(7) 0.4118(3) 0.9378(6) 0.078(3) Uani 1 4 d . . .
C56 C 0.3115(6) 0.2122(3) 0.7496(4) 0.0500(18) Uani 1 4 d . . .
C57 C 0.4358(8) 0.1219(3) 0.7629(5) 0.075(3) Uani 1 4 d . . .
C58 C 0.3245(11) 0.1498(4) 0.7617(7) 0.113(4) Uani 1 4 d . . .
C59 C 0.1999(9) 0.2403(4) 0.7439(7) 0.120(4) Uani 1 4 d . . .
C60 C 0.1787(8) 0.2997(4) 0.7320(5) 0.076(3) Uani 1 4 d . . .
C61 C 1.0036(9) 0.4665(6) 0.8682(7) 0.142(6) Uani 1 4 d . . .
C62 C 0.8938(9) 0.4665(4) 0.9008(6) 0.098(3) Uani 1 4 d . . .
C63 C 0.7841(9) 0.4191(4) 1.0037(5) 0.081(3) Uani 1 4 d . . .
C64 C 0.7709(9) 0.3674(4) 1.0496(6) 0.094(3) Uani 1 4 d . . .
H12 H 0.92345 0.30606 0.89891 0.0553 Uiso 1 4 calc R . .
H15 H 1.01906 0.21941 0.89397 0.0535 Uiso 1 4 calc R . .
H16 H 1.03134 0.10759 0.88888 0.0547 Uiso 1 4 calc R . .
H17 H 0.84548 0.07081 0.81592 0.0554 Uiso 1 4 calc R . .
H18 H 0.71758 0.1589 0.77556 0.0515 Uiso 1 4 calc R . .
H19 H 0.70865 0.24778 0.98813 0.0590 Uiso 1 4 calc R . .
H20 H 0.89612 0.20813 1.0587 0.0638 Uiso 1 4 calc R . .
H21 H 0.8834 0.0979 1.04875 0.0609 Uiso 1 4 calc R . .
H22 H 0.69981 0.07044 0.97707 0.0560 Uiso 1 4 calc R . .
H23 H 0.59191 0.16162 0.94141 0.0537 Uiso 1 4 calc R . .
H25 H 0.50983 0.4866 0.66558 0.0465 Uiso 1 4 calc R . .
H28 H 0.6097 0.50676 0.55489 0.0479 Uiso 1 4 calc R . .
H29 H 0.72834 0.48882 0.44082 0.0519 Uiso 1 4 calc R . .
H30 H 0.79809 0.38423 0.44183 0.0554 Uiso 1 4 calc R . .
H31 H 0.70569 0.33396 0.55769 0.0469 Uiso 1 4 calc R . .
H32 H 0.7954 0.45287 0.7376 0.0561 Uiso 1 4 calc R . .
H33 H 0.90148 0.36547 0.68319 0.0634 Uiso 1 4 calc R . .
H34 H 1.01809 0.40242 0.57258 0.0735 Uiso 1 4 calc R . .
H35 H 0.98873 0.50938 0.56106 0.0729 Uiso 1 4 calc R . .
H36 H 0.84968 0.53958 0.65962 0.0630 Uiso 1 4 calc R . .
H38 H 0.34195 0.22383 0.89903 0.0446 Uiso 1 4 calc R . .
H41 H 0.50514 0.36852 1.04214 0.0422 Uiso 1 4 calc R . .
H44 H 0.38241 0.19837 1.03506 0.0463 Uiso 1 4 calc R . .
H45 H 0.11535 0.28654 1.14406 0.0562 Uiso 1 4 calc R . .
H46 H 0.19319 0.39148 1.13852 0.0571 Uiso 1 4 calc R . .
H50 H 0.40736 0.52783 0.76247 0.0579 Uiso 1 4 calc R . .
H51A H 0.23503 0.50841 0.82381 0.0735 Uiso 1 4 calc R . .
H51B H 0.26926 0.44204 0.82753 0.0735 Uiso 1 4 calc R . .
H52A H 0.13337 0.45802 0.72552 0.0759 Uiso 1 4 calc R . .
H52B H 0.218 0.50339 0.68847 0.0759 Uiso 1 4 calc R . .
H52C H 0.25231 0.43685 0.6922 0.0759 Uiso 1 4 calc R . .
H53A H 0.41371 0.54063 0.8952 0.0928 Uiso 1 4 calc R . .
H53B H 0.44579 0.47467 0.90836 0.0928 Uiso 1 4 calc R . .
H54A H 0.60418 0.53088 0.93018 0.0897 Uiso 1 4 calc R . .
H54B H 0.62253 0.48994 0.85832 0.0897 Uiso 1 4 calc R . .
H54C H 0.59033 0.55615 0.84512 0.0897 Uiso 1 4 calc R . .
H55 H 0.93777 0.3944 0.95932 0.0933 Uiso 1 4 calc R . .
H56 H 0.33888 0.21704 0.6967 0.0600 Uiso 1 4 calc R . .
H57A H 0.42593 0.08064 0.77168 0.0897 Uiso 1 4 calc R . .
H57B H 0.47087 0.12787 0.71374 0.0897 Uiso 1 4 calc R . .
H57C H 0.48609 0.13814 0.80417 0.0897 Uiso 1 4 calc R . .
H58A H 0.29029 0.14091 0.81112 0.1357 Uiso 1 4 calc R . .
H58B H 0.27519 0.13071 0.72139 0.1357 Uiso 1 4 calc R . .
H59A H 0.15532 0.2203 0.70207 0.1437 Uiso 1 4 calc R . .
H59B H 0.16207 0.2304 0.79166 0.1437 Uiso 1 4 calc R . .
H60A H 0.09515 0.3069 0.73048 0.0916 Uiso 1 4 calc R . .
H60B H 0.21646 0.32179 0.77391 0.0916 Uiso 1 4 calc R . .
H60C H 0.20964 0.31158 0.68331 0.0916 Uiso 1 4 calc R . .
H61A H 1.0172 0.50394 0.8448 0.1699 Uiso 1 4 calc R . .
H61B H 1.06395 0.45897 0.90827 0.1699 Uiso 1 4 calc R . .
H61C H 1.00545 0.43646 0.82897 0.1699 Uiso 1 4 calc R . .
H62A H 0.83384 0.47517 0.86002 0.1180 Uiso 1 4 calc R . .
H62B H 0.89225 0.49764 0.93921 0.1180 Uiso 1 4 calc R . .
H63A H 0.81454 0.45026 1.0375 0.0969 Uiso 1 4 calc R . .
H63B H 0.70686 0.43108 0.98259 0.0969 Uiso 1 4 calc R . .
H64A H 0.71851 0.37538 1.09065 0.1125 Uiso 1 4 calc R . .
H64B H 0.73868 0.33651 1.01707 0.1125 Uiso 1 4 calc R . .
H64C H 0.84651 0.35571 1.07205 0.1125 Uiso 1 4 calc R . .
H42 H 0.44751 0.33874 1.17484 0.0480 Uiso 1 4 calc R . .
H43 H 0.3783 0.23664 1.17218 0.0487 Uiso 1 4 calc R . .
H47 H 0.23697 0.41153 0.99962 0.0553 Uiso 1 4 calc R . .
H48 H 0.18574 0.32337 0.91948 0.0549 Uiso 1 4 calc R . .
H49 H 0.11472 0.2471 1.00805 0.0584 Uiso 1 4 calc R . .

loop_
_atom_site_aniso_label
_atom_site_aniso_U_11
_atom_site_aniso_U_22
_atom_site_aniso_U_33
_atom_site_aniso_U_12
_atom_site_aniso_U_13
_atom_site_aniso_U_23
Fe1 0.0550(7) 0.0305(5) 0.0339(6) 0.0056(4) 0.0136(5) 0.0002(4)
Fe2 0.0439(6) 0.0298(5) 0.0344(6) 0.0008(4) 0.0105(5) 0.0019(4)
Fe3 0.0490(7) 0.0331(5) 0.0362(6) -0.0022(4) 0.0138(5) -0.0013(4)
Mn4 0.0521(7) 0.0234(5) 0.0400(6) 0.0016(4) 0.0220(5) 0.0037(4)
O5 0.046(3) 0.027(2) 0.041(3) -0.0071(18) 0.016(2) -0.0012(18)
O6 0.062(3) 0.034(2) 0.039(3) -0.006(2) 0.019(2) -0.003(2)
O7 0.058(3) 0.033(2) 0.047(3) 0.002(2) 0.025(2) 0.004(2)
O8 0.060(3) 0.022(2) 0.060(3) 0.0063(19) 0.026(2) 0.010(2)
O9 0.063(3) 0.028(2) 0.036(3) 0.007(2) 0.020(2) 0.0030(19)
O10 0.059(3) 0.025(2) 0.072(4) -0.001(2) 0.027(3) 0.009(2)
C11 0.060(5) 0.033(3) 0.043(4) -0.000(3) 0.028(4) 0.004(3)
C12 0.040(4) 0.037(3) 0.062(5) -0.003(3) 0.015(3) -0.002(3)
C13 0.050(4) 0.032(3) 0.075(6) -0.003(3) 0.026(4) 0.004(3)
C14 0.058(4) 0.031(3) 0.033(4) 0.003(3) 0.020(3) -0.002(3)
C15 0.052(4) 0.042(4) 0.041(4) 0.004(3) 0.017(3) -0.004(3)
C16 0.058(5) 0.040(4) 0.040(4) 0.009(3) 0.011(3) 0.003(3)
C17 0.067(5) 0.031(3) 0.042(4) 0.010(3) 0.017(4) 0.002(3)
C18 0.054(4) 0.040(4) 0.036(4) 0.004(3) 0.017(3) -0.001(3)
C19 0.079(5) 0.030(3) 0.041(4) 0.009(3) 0.027(4) -0.005(3)
C20 0.066(5) 0.050(4) 0.045(5) -0.009(4) 0.020(4) -0.013(3)
C21 0.066(5) 0.049(4) 0.037(4) 0.011(4) 0.009(4) 0.006(3)
C22 0.066(5) 0.035(3) 0.042(4) -0.004(3) 0.018(4) 0.002(3)
C23 0.050(4) 0.049(4) 0.037(4) 0.007(3) 0.017(3) 0.004(3)
C24 0.040(4) 0.038(3) 0.049(4) 0.003(3) 0.009(3) -0.001(3)
C25 0.049(4) 0.028(3) 0.040(4) 0.008(3) 0.011(3) 0.001(3)
C26 0.033(3) 0.032(3) 0.044(4) 0.001(3) 0.008(3) 0.005(3)
C27 0.037(4) 0.027(3) 0.041(4) 0.002(3) 0.002(3) -0.000(3)
C28 0.055(4) 0.031(3) 0.035(4) -0.002(3) 0.006(3) 0.000(3)
C29 0.061(5) 0.040(3) 0.029(4) -0.000(3) 0.001(3) 0.002(3)
C30 0.064(5) 0.039(4) 0.036(4) 0.007(3) 0.008(3) -0.005(3)
C31 0.048(4) 0.032(3) 0.038(4) -0.002(3) 0.009(3) -0.007(3)
C32 0.054(4) 0.049(4) 0.038(4) -0.009(3) 0.013(3) -0.004(3)
C33 0.060(5) 0.047(4) 0.051(5) -0.000(4) -0.004(4) 0.005(3)
C34 0.051(5) 0.070(5) 0.063(5) 0.010(4) 0.002(4) -0.018(4)
C35 0.064(5) 0.071(5) 0.048(5) -0.032(4) 0.012(4) -0.001(4)
C36 0.066(5) 0.037(4) 0.054(5) -0.009(3) 0.006(4) -0.010(3)
C37 0.048(4) 0.023(3) 0.054(5) 0.000(3) 0.012(3) -0.002(3)
C38 0.050(4) 0.029(3) 0.034(4) -0.006(3) 0.014(3) 0.001(3)
C39 0.046(4) 0.018(3) 0.041(4) 0.001(3) 0.013(3) 0.002(2)
C40 0.031(3) 0.032(3) 0.036(4) 0.001(3) 0.012(3) 0.002(3)
C41 0.041(4) 0.030(3) 0.035(4) -0.004(3) 0.004(3) -0.000(3)
C42 0.045(4) 0.038(3) 0.037(4) 0.006(3) 0.005(3) 0.001(3)
C43 0.043(4) 0.039(3) 0.040(4) 0.006(3) 0.007(3) 0.012(3)
C44 0.046(4) 0.024(3) 0.047(4) -0.002(3) 0.012(3) 0.006(3)
C45 0.036(4) 0.056(4) 0.049(5) 0.004(3) 0.012(3) 0.005(3)
C46 0.047(4) 0.048(4) 0.048(5) 0.016(3) 0.004(3) -0.002(3)
C47 0.045(4) 0.041(4) 0.053(5) 0.012(3) 0.007(3) 0.007(3)
C48 0.047(4) 0.052(4) 0.039(4) 0.010(3) -0.002(3) -0.007(3)
C49 0.036(4) 0.045(4) 0.065(5) 0.002(3) 0.004(3) -0.002(4)
C50 0.057(5) 0.033(3) 0.057(5) 0.006(3) 0.019(4) -0.001(3)
C51 0.073(6) 0.057(5) 0.055(5) 0.006(4) 0.018(4) -0.011(4)
C52 0.066(5) 0.071(5) 0.054(5) 0.013(4) 0.011(4) -0.005(4)
C53 0.070(6) 0.062(5) 0.102(8) 0.002(4) 0.021(5) -0.040(5)
C54 0.077(6) 0.050(5) 0.097(7) 0.009(4) -0.001(5) -0.021(4)
C55 0.042(5) 0.039(4) 0.152(9) -0.001(4) 0.008(5) 0.002(5)
C56 0.057(5) 0.044(4) 0.050(5) -0.018(3) 0.007(4) -0.009(3)
C57 0.094(7) 0.035(4) 0.097(7) -0.003(4) 0.018(6) -0.006(4)
C58 0.163(12) 0.062(6) 0.106(9) -0.024(7) -0.064(8) -0.009(6)
C59 0.086(8) 0.085(7) 0.180(12) 0.002(6) -0.071(8) -0.037(8)
C60 0.072(6) 0.094(7) 0.062(6) 0.021(5) -0.005(5) -0.002(5)
C61 0.060(7) 0.242(15) 0.124(10) -0.005(8) 0.013(6) 0.099(10)
C62 0.109(9) 0.069(6) 0.117(9) -0.010(6) 0.008(7) 0.013(6)
C63 0.106(8) 0.060(5) 0.074(6) 0.013(5) -0.018(6) -0.028(5)
C64 0.100(8) 0.090(7) 0.093(8) 0.016(6) 0.019(6) -0.023(6)

loop_
_atom_type_symbol
_atom_type_description
_atom_type_scat_dispersion_real
_atom_type_scat_dispersion_imag
_atom_type_scat_source
C C 0.0181 0.0091
;
International Tables for Crystallography
(Vol. C, Tables 4.2.6.8 and 6.1.1.4)
;
H H 0.0000 0.0000
;
International Tables for Crystallography
(Vol. C, Table 6.1.1.4)
;
Fe Fe -1.1336 3.1974
;
International Tables for Crystallography
(Vol. C, Tables 4.2.6.8 and 6.1.1.4)
;
Mn Mn -0.5299 2.8052
;
International Tables for Crystallography
(Vol. C, Tables 4.2.6.8 and 6.1.1.4)
;
O O 0.0492 0.0322
;
International Tables for Crystallography
(Vol. C, Tables 4.2.6.8 and 6.1.1.4)
;

loop_
_geom_angle_atom_site_label_1
_geom_angle_atom_site_label_2
_geom_angle_atom_site_label_3
_geom_angle
_geom_angle_publ_flag
_geom_angle_site_symmetry_1
_geom_angle_site_symmetry_2
_geom_angle_site_symmetry_3
C14 Fe1 C15 41.2(3) yes . . .
C14 Fe1 C16 69.0(3) yes . . .
C14 Fe1 C17 68.3(2) yes . . .
C14 Fe1 C18 40.6(2) yes . . .
C14 Fe1 C19 106.1(3) yes . . .
C14 Fe1 C20 123.7(3) yes . . .
C14 Fe1 C21 161.9(3) yes . . .
C14 Fe1 C22 155.9(3) yes . . .
C14 Fe1 C23 120.1(3) yes . . .
C15 Fe1 C16 40.8(3) yes . . .
C15 Fe1 C17 67.9(3) yes . . .
C15 Fe1 C18 68.7(3) yes . . .
C15 Fe1 C19 120.3(3) yes . . .
C15 Fe1 C20 107.1(3) yes . . .
C15 Fe1 C21 125.6(3) yes . . .
C15 Fe1 C22 162.1(3) yes . . .
C15 Fe1 C23 155.3(3) yes . . .
C16 Fe1 C17 40.1(3) yes . . .
C16 Fe1 C18 68.7(3) yes . . .
C16 Fe1 C19 156.3(3) yes . . .
C16 Fe1 C20 121.5(3) yes . . .
C16 Fe1 C21 109.0(3) yes . . .
C16 Fe1 C22 125.7(3) yes . . .
C16 Fe1 C23 162.7(3) yes . . .
C17 Fe1 C18 40.8(3) yes . . .
C17 Fe1 C19 161.4(3) yes . . .
C17 Fe1 C20 157.2(3) yes . . .
C17 Fe1 C21 122.6(3) yes . . .
C17 Fe1 C22 109.4(3) yes . . .
C17 Fe1 C23 126.3(3) yes . . .
C18 Fe1 C19 123.6(3) yes . . .
C18 Fe1 C20 160.3(3) yes . . .
C18 Fe1 C21 156.8(3) yes . . .
C18 Fe1 C22 121.7(3) yes . . .
C18 Fe1 C23 107.8(3) yes . . .
C19 Fe1 C20 40.6(3) yes . . .
C19 Fe1 C21 68.1(3) yes . . .
C19 Fe1 C22 68.0(3) yes . . .
C19 Fe1 C23 39.8(3) yes . . .
C20 Fe1 C21 40.9(3) yes . . .
C20 Fe1 C22 68.0(3) yes . . .
C20 Fe1 C23 67.5(3) yes . . .
C21 Fe1 C22 39.7(3) yes . . .
C21 Fe1 C23 67.2(3) yes . . .
C22 Fe1 C23 40.6(3) yes . . .
C40 Fe2 C41 40.5(2) yes . . .
C40 Fe2 C42 68.3(2) yes . . .
C40 Fe2 C43 68.7(2) yes . . .
C40 Fe2 C44 41.4(2) yes . . .
C40 Fe2 C45 162.0(3) yes . . .
C40 Fe2 C46 156.4(3) yes . . .
C40 Fe2 C47 122.3(3) yes . . .
C40 Fe2 C48 109.3(3) yes . . .
C40 Fe2 C49 126.2(3) yes . . .
C41 Fe2 C42 40.2(2) yes . . .
C41 Fe2 C43 67.7(2) yes . . .
C41 Fe2 C44 68.3(2) yes . . .
C41 Fe2 C45 155.4(3) yes . . .
C41 Fe2 C46 120.6(2) yes . . .
C41 Fe2 C47 108.1(2) yes . . .
C41 Fe2 C48 126.1(3) yes . . .
C41 Fe2 C49 163.1(3) yes . . .
C42 Fe2 C43 40.1(2) yes . . .
C42 Fe2 C44 67.9(2) yes . . .
C42 Fe2 C45 119.9(3) yes . . .
C42 Fe2 C46 106.3(3) yes . . .
C42 Fe2 C47 123.7(3) yes . . .
C42 Fe2 C48 161.5(3) yes . . .
C42 Fe2 C49 155.7(3) yes . . .
C43 Fe2 C44 40.5(3) yes . . .
C43 Fe2 C45 106.5(3) yes . . .
C43 Fe2 C46 122.9(3) yes . . .
C43 Fe2 C47 159.4(3) yes . . .
C43 Fe2 C48 157.7(3) yes . . .
C43 Fe2 C49 121.6(3) yes . . .
C44 Fe2 C45 123.9(3) yes . . .
C44 Fe2 C46 160.0(3) yes . . .
C44 Fe2 C47 158.8(3) yes . . .
C44 Fe2 C48 123.3(3) yes . . .
C44 Fe2 C49 108.7(3) yes . . .
C45 Fe2 C46 40.9(3) yes . . .
C45 Fe2 C47 68.4(3) yes . . .
C45 Fe2 C48 68.2(3) yes . . .
C45 Fe2 C49 40.4(3) yes . . .
C46 Fe2 C47 40.2(3) yes . . .
C46 Fe2 C48 68.1(3) yes . . .
C46 Fe2 C49 68.1(3) yes . . .
C47 Fe2 C48 40.8(3) yes . . .
C47 Fe2 C49 68.3(3) yes . . .
C48 Fe2 C49 40.5(3) yes . . .
C27 Fe3 C28 41.1(2) yes . . .
C27 Fe3 C29 67.9(3) yes . . .
C27 Fe3 C30 69.1(3) yes . . .
C27 Fe3 C31 41.5(2) yes . . .
C27 Fe3 C32 104.2(3) yes . . .
C27 Fe3 C33 115.4(3) yes . . .
C27 Fe3 C34 151.4(3) yes . . .
C27 Fe3 C35 163.7(3) yes . . .
C27 Fe3 C36 124.7(3) yes . . .
C28 Fe3 C29 39.9(3) yes . . .
C28 Fe3 C30 68.5(3) yes . . .
C28 Fe3 C31 69.3(2) yes . . .
C28 Fe3 C32 118.3(3) yes . . .
C28 Fe3 C33 151.1(3) yes . . .
C28 Fe3 C34 167.0(3) yes . . .
C28 Fe3 C35 129.5(3) yes . . .
C28 Fe3 C36 109.2(3) yes . . .
C29 Fe3 C30 40.3(2) yes . . .
C29 Fe3 C31 68.1(2) yes . . .
C29 Fe3 C32 154.5(3) yes . . .
C29 Fe3 C33 165.1(3) yes . . .
C29 Fe3 C34 130.5(3) yes . . .
C29 Fe3 C35 113.8(3) yes . . .
C29 Fe3 C36 124.0(3) yes . . .
C30 Fe3 C31 41.0(3) yes . . .
C30 Fe3 C32 161.6(3) yes . . .
C30 Fe3 C33 125.8(3) yes . . .
C30 Fe3 C34 109.5(3) yes . . .
C30 Fe3 C35 123.5(3) yes . . .
C30 Fe3 C36 157.9(3) yes . . .
C31 Fe3 C32 122.9(3) yes . . .
C31 Fe3 C33 104.2(3) yes . . .
C31 Fe3 C34 118.2(3) yes . . .
C31 Fe3 C35 154.8(3) yes . . .
C31 Fe3 C36 160.6(3) yes . . .
C32 Fe3 C33 40.3(3) yes . . .
C32 Fe3 C34 67.8(3) yes . . .
C32 Fe3 C35 67.0(3) yes . . .
C32 Fe3 C36 39.6(3) yes . . .
C33 Fe3 C34 40.7(3) yes . . .
C33 Fe3 C35 67.4(3) yes . . .
C33 Fe3 C36 67.2(3) yes . . .
C34 Fe3 C35 40.0(3) yes . . .
C34 Fe3 C36 67.5(3) yes . . .
C35 Fe3 C36 39.9(3) yes . . .
O5 Mn4 O6 88.29(17) yes . . .
O5 Mn4 O7 86.57(17) yes . . .
O5 Mn4 O8 172.84(18) yes . . .
O5 Mn4 O9 93.99(17) yes . . .
O5 Mn4 O10 87.69(18) yes . . .
O6 Mn4 O7 95.81(18) yes . . .
O6 Mn4 O8 89.41(17) yes . . .
O6 Mn4 O9 87.37(18) yes . . .
O6 Mn4 O10 172.56(18) yes . . .
O7 Mn4 O8 86.92(18) yes . . .
O7 Mn4 O9 176.79(18) yes . . .
O7 Mn4 O10 90.20(18) yes . . .
O8 Mn4 O9 92.68(17) yes . . .
O8 Mn4 O10 95.30(19) yes . . .
O9 Mn4 O10 86.67(18) yes . . .
Mn4 O5 C39 127.8(4) yes . . .
Mn4 O6 C37 128.8(4) yes . . .
Mn4 O7 C24 127.8(4) yes . . .
Mn4 O8 C26 127.1(4) yes . . .
Mn4 O9 C11 127.2(4) yes . . .
Mn4 O10 C13 126.6(4) yes . . .
O9 C11 C12 123.2(6) yes . . .
O9 C11 C14 114.3(5) yes . . .
C12 C11 C14 122.4(6) yes . . .
C11 C12 C13 126.1(7) yes . . .
O10 C13 C12 123.6(6) yes . . .
O10 C13 C55 116.3(6) yes . . .
C12 C13 C55 119.8(6) yes . . .
Fe1 C14 C11 118.5(5) yes . . .
Fe1 C14 C15 69.7(4) yes . . .
Fe1 C14 C18 70.5(4) yes . . .
C11 C14 C15 126.7(6) yes . . .
C11 C14 C18 124.6(6) yes . . .
C15 C14 C18 108.1(5) yes . . .
Fe1 C15 C14 69.1(4) yes . . .
Fe1 C15 C16 70.5(4) yes . . .
C14 C15 C16 108.2(6) yes . . .
Fe1 C16 C15 68.7(4) yes . . .
Fe1 C16 C17 70.0(4) yes . . .
C15 C16 C17 107.2(6) yes . . .
Fe1 C17 C16 69.9(4) yes . . .
Fe1 C17 C18 69.1(4) yes . . .
C16 C17 C18 109.0(5) yes . . .
Fe1 C18 C14 68.9(4) yes . . .
Fe1 C18 C17 70.1(4) yes . . .
C14 C18 C17 107.5(6) yes . . .
Fe1 C19 C20 69.8(4) yes . . .
Fe1 C19 C23 69.8(4) yes . . .
C20 C19 C23 107.7(6) yes . . .
Fe1 C20 C19 69.5(4) yes . . .
Fe1 C20 C21 69.0(4) yes . . .
C19 C20 C21 106.6(6) yes . . .
Fe1 C21 C20 70.1(4) yes . . .
Fe1 C21 C22 70.2(4) yes . . .
C20 C21 C22 109.0(6) yes . . .
Fe1 C22 C21 70.1(4) yes . . .
Fe1 C22 C23 69.8(4) yes . . .
C21 C22 C23 107.5(6) yes . . .
Fe1 C23 C19 70.4(4) yes . . .
Fe1 C23 C22 69.7(4) yes . . .
C19 C23 C22 109.2(6) yes . . .
O7 C24 C25 124.5(6) yes . . .
O7 C24 C50 114.4(6) yes . . .
C25 C24 C50 121.0(6) yes . . .
C24 C25 C26 123.6(5) yes . . .
O8 C26 C25 124.8(6) yes . . .
O8 C26 C27 115.5(5) yes . . .
C25 C26 C27 119.8(5) yes . . .
Fe3 C27 C26 117.0(4) yes . . .
Fe3 C27 C28 69.6(3) yes . . .
Fe3 C27 C31 69.5(3) yes . . .
C26 C27 C28 129.0(5) yes . . .
C26 C27 C31 122.2(5) yes . . .
C28 C27 C31 107.7(5) yes . . .
Fe3 C28 C27 69.3(3) yes . . .
Fe3 C28 C29 71.5(4) yes . . .
C27 C28 C29 108.2(5) yes . . .
Fe3 C29 C28 68.5(4) yes . . .
Fe3 C29 C30 69.1(4) yes . . .
C28 C29 C30 109.1(6) yes . . .
Fe3 C30 C29 70.6(4) yes . . .
Fe3 C30 C31 68.9(4) yes . . .
C29 C30 C31 107.6(6) yes . . .
Fe3 C31 C27 69.0(3) yes . . .
Fe3 C31 C30 70.2(4) yes . . .
C27 C31 C30 107.4(5) yes . . .
Fe3 C32 C33 69.0(4) yes . . .
Fe3 C32 C36 70.3(4) yes . . .
C33 C32 C36 108.0(6) yes . . .
Fe3 C33 C32 70.7(4) yes . . .
Fe3 C33 C34 69.8(4) yes . . .
C32 C33 C34 107.9(6) yes . . .
Fe3 C34 C33 69.5(4) yes . . .
Fe3 C34 C35 70.9(4) yes . . .
C33 C34 C35 107.6(7) yes . . .
Fe3 C35 C34 69.1(4) yes . . .
Fe3 C35 C36 69.9(4) yes . . .
C34 C35 C36 108.1(7) yes . . .
Fe3 C36 C32 70.2(4) yes . . .
Fe3 C36 C35 70.2(4) yes . . .
C32 C36 C35 108.5(6) yes . . .
O6 C37 C38 125.2(6) yes . . .
O6 C37 C56 114.8(6) yes . . .
C38 C37 C56 120.0(6) yes . . .
C37 C38 C39 124.4(6) yes . . .
O5 C39 C38 125.0(6) yes . . .
O5 C39 C40 115.1(5) yes . . .
C38 C39 C40 119.9(5) yes . . .
Fe2 C40 C39 125.3(4) yes . . .
Fe2 C40 C41 69.7(3) yes . . .
Fe2 C40 C44 68.7(3) yes . . .
C39 C40 C41 125.9(5) yes . . .
C39 C40 C44 127.6(5) yes . . .
C41 C40 C44 106.4(5) yes . . .
Fe2 C41 C40 69.7(3) yes . . .
Fe2 C41 C42 69.0(4) yes . . .
C40 C41 C42 108.3(5) yes . . .
Fe2 C42 C41 70.7(4) yes . . .
Fe2 C42 C43 70.5(4) yes . . .
C41 C42 C43 109.2(5) yes . . .
Fe2 C43 C42 69.4(4) yes . . .
Fe2 C43 C44 69.4(3) yes . . .
C42 C43 C44 108.0(6) yes . . .
Fe2 C44 C40 69.9(3) yes . . .
Fe2 C44 C43 70.1(3) yes . . .
C40 C44 C43 108.0(5) yes . . .
Fe2 C45 C46 69.7(4) yes . . .
Fe2 C45 C49 69.3(4) yes . . .
C46 C45 C49 107.4(6) yes . . .
Fe2 C46 C45 69.4(4) yes . . .
Fe2 C46 C47 69.5(4) yes . . .
C45 C46 C47 108.0(6) yes . . .
Fe2 C47 C46 70.3(4) yes . . .
Fe2 C47 C48 69.8(4) yes . . .
C46 C47 C48 108.2(6) yes . . .
Fe2 C48 C47 69.4(4) yes . . .
Fe2 C48 C49 69.3(4) yes . . .
C47 C48 C49 107.5(6) yes . . .
Fe2 C49 C45 70.3(4) yes . . .
Fe2 C49 C48 70.2(4) yes . . .
C45 C49 C48 108.9(6) yes . . .
C24 C50 C51 109.5(5) yes . . .
C24 C50 C53 109.2(6) yes . . .
C51 C50 C53 114.2(6) yes . . .
C50 C51 C52 115.6(6) yes . . .
C50 C53 C54 116.9(8) yes . . .
C13 C55 C62 110.8(8) yes . . .
C13 C55 C63 109.9(6) yes . . .
C62 C55 C63 113.5(7) yes . . .
C37 C56 C58 113.1(7) yes . . .
C37 C56 C59 111.4(6) yes . . .
C58 C56 C59 122.6(8) yes . . .
C56 C58 C57 122.0(9) yes . . .
C56 C59 C60 126.8(9) yes . . .
C55 C62 C61 114.1(9) yes . . .
C55 C63 C64 114.1(8) yes . . .
C11 C12 H12 116.950 no . . .
C13 C12 H12 116.951 no . . .
Fe1 C15 H15 125.878 no . . .
C14 C15 H15 125.868 no . . .
C16 C15 H15 125.892 no . . .
Fe1 C16 H16 126.386 no . . .
C15 C16 H16 126.382 no . . .
C17 C16 H16 126.380 no . . .
Fe1 C17 H17 125.498 no . . .
C16 C17 H17 125.496 no . . .
C18 C17 H17 125.493 no . . .
Fe1 C18 H18 126.279 no . . .
C14 C18 H18 126.268 no . . .
C17 C18 H18 126.281 no . . .
Fe1 C19 H19 126.146 no . . .
C20 C19 H19 126.136 no . . .
C23 C19 H19 126.136 no . . .
Fe1 C20 H20 126.702 no . . .
C19 C20 H20 126.707 no . . .
C21 C20 H20 126.700 no . . .
Fe1 C21 H21 125.718 no . . .
C20 C21 H21 125.487 no . . .
C22 C21 H21 125.478 no . . .
Fe1 C22 H22 125.473 no . . .
C21 C22 H22 126.257 no . . .
C23 C22 H22 126.253 no . . .
Fe1 C23 H23 126.111 no . . .
C19 C23 H23 125.432 no . . .
C22 C23 H23 125.417 no . . .
C24 C25 H25 118.219 no . . .
C26 C25 H25 118.216 no . . .
Fe3 C28 H28 124.881 no . . .
C27 C28 H28 125.905 no . . .
C29 C28 H28 125.915 no . . .
Fe3 C29 H29 128.541 no . . .
C28 C29 H29 125.457 no . . .
C30 C29 H29 125.463 no . . .
Fe3 C30 H30 126.206 no . . .
C29 C30 H30 126.212 no . . .
C31 C30 H30 126.189 no . . .
Fe3 C31 H31 126.304 no . . .
C27 C31 H31 126.306 no . . .
C30 C31 H31 126.304 no . . .
Fe3 C32 H32 126.018 no . . .
C33 C32 H32 126.019 no . . .
C36 C32 H32 126.024 no . . .
Fe3 C33 H33 126.031 no . . .
C32 C33 H33 126.039 no . . .
C34 C33 H33 126.036 no . . .
Fe3 C34 H34 124.933 no . . .
C33 C34 H34 126.218 no . . .
C35 C34 H34 126.228 no . . .
Fe3 C35 H35 126.635 no . . .
C34 C35 H35 125.980 no . . .
C36 C35 H35 125.969 no . . .
Fe3 C36 H36 125.472 no . . .
C32 C36 H36 125.749 no . . .
C35 C36 H36 125.740 no . . .
C37 C38 H38 117.800 no . . .
C39 C38 H38 117.792 no . . .
Fe2 C41 H41 125.821 no . . .
C40 C41 H41 125.829 no . . .
C42 C41 H41 125.812 no . . .
Fe2 C42 H42 124.930 no . . .
C41 C42 H42 125.420 no . . .
C43 C42 H42 125.408 no . . .
Fe2 C43 H43 126.739 no . . .
C42 C43 H43 126.004 no . . .
C44 C43 H43 125.999 no . . .
Fe2 C44 H44 125.979 no . . .
C40 C44 H44 125.983 no . . .
C43 C44 H44 125.975 no . . .
Fe2 C45 H45 126.311 no . . .
C46 C45 H45 126.327 no . . .
C49 C45 H45 126.299 no . . .
Fe2 C46 H46 126.008 no . . .
C45 C46 H46 125.999 no . . .
C47 C46 H46 126.011 no . . .
Fe2 C47 H47 125.617 no . . .
C46 C47 H47 125.907 no . . .
C48 C47 H47 125.901 no . . .
Fe2 C48 H48 126.585 no . . .
C47 C48 H48 126.230 no . . .
C49 C48 H48 126.249 no . . .
Fe2 C49 H49 125.494 no . . .
C45 C49 H49 125.545 no . . .
C48 C49 H49 125.535 no . . .
C24 C50 H50 107.921 no . . .
C51 C50 H50 107.920 no . . .
C53 C50 H50 107.923 no . . .
C50 C51 H51A 108.361 no . . .
C50 C51 H51B 108.367 no . . .
C52 C51 H51A 108.369 no . . .
C52 C51 H51B 108.370 no . . .
H51A C51 H51B 107.443 no . . .
C51 C52 H52A 109.473 no . . .
C51 C52 H52B 109.473 no . . .
C51 C52 H52C 109.475 no . . .
H52A C52 H52B 109.478 no . . .
H52A C52 H52C 109.460 no . . .
H52B C52 H52C 109.468 no . . .
C50 C53 H53A 108.059 no . . .
C50 C53 H53B 108.068 no . . .
C54 C53 H53A 108.063 no . . .
C54 C53 H53B 108.069 no . . .
H53A C53 H53B 107.273 no . . .
C53 C54 H54A 109.467 no . . .
C53 C54 H54B 109.467 no . . .
C53 C54 H54C 109.474 no . . .
H54A C54 H54B 109.470 no . . .
H54A C54 H54C 109.475 no . . .
H54B C54 H54C 109.475 no . . .
C13 C55 H55 107.475 no . . .
C62 C55 H55 107.466 no . . .
C63 C55 H55 107.484 no . . .
C37 C56 H56 102.089 no . . .
C58 C56 H56 102.081 no . . .
C59 C56 H56 102.089 no . . .
C58 C57 H57A 109.476 no . . .
C58 C57 H57B 109.460 no . . .
C58 C57 H57C 109.471 no . . .
H57A C57 H57B 109.480 no . . .
H57A C57 H57C 109.473 no . . .
H57B C57 H57C 109.468 no . . .
C56 C58 H58A 106.819 no . . .
C56 C58 H58B 106.825 no . . .
C57 C58 H58A 106.812 no . . .
C57 C58 H58B 106.815 no . . .
H58A C58 H58B 106.652 no . . .
C56 C59 H59A 105.629 no . . .
C56 C59 H59B 105.626 no . . .
C60 C59 H59A 105.614 no . . .
C60 C59 H59B 105.609 no . . .
H59A C59 H59B 106.124 no . . .
C59 C60 H60A 109.479 no . . .
C59 C60 H60B 109.481 no . . .
C59 C60 H60C 109.477 no . . .
H60A C60 H60B 109.465 no . . .
H60A C60 H60C 109.462 no . . .
H60B C60 H60C 109.463 no . . .
C62 C61 H61A 109.473 no . . .
C62 C61 H61B 109.473 no . . .
C62 C61 H61C 109.462 no . . .
H61A C61 H61B 109.478 no . . .
H61A C61 H61C 109.472 no . . .
H61B C61 H61C 109.469 no . . .
C55 C62 H62A 108.715 no . . .
C55 C62 H62B 108.716 no . . .
C61 C62 H62A 108.723 no . . .
C61 C62 H62B 108.722 no . . .
H62A C62 H62B 107.639 no . . .
C55 C63 H63A 108.719 no . . .
C55 C63 H63B 108.719 no . . .
C64 C63 H63A 108.714 no . . .
C64 C63 H63B 108.720 no . . .
H63A C63 H63B 107.632 no . . .
C63 C64 H64A 109.468 no . . .
C63 C64 H64B 109.465 no . . .
C63 C64 H64C 109.474 no . . .
H64A C64 H64B 109.470 no . . .
H64A C64 H64C 109.475 no . . .
H64B C64 H64C 109.476 no . . .

loop_
_geom_bond_atom_site_label_1
_geom_bond_atom_site_label_2
_geom_bond_distance
_geom_bond_publ_flag
_geom_bond_site_symmetry_1
_geom_bond_site_symmetry_2
Fe1 C14 2.030(6) yes . .
Fe1 C15 2.039(7) yes . .
Fe1 C16 2.064(7) yes . .
Fe1 C17 2.065(7) yes . .
Fe1 C18 2.051(6) yes . .
Fe1 C19 2.047(7) yes . .
Fe1 C20 2.051(7) yes . .
Fe1 C21 2.036(7) yes . .
Fe1 C22 2.038(7) yes . .
Fe1 C23 2.040(7) yes . .
Fe2 C40 2.057(6) yes . .
Fe2 C41 2.057(6) yes . .
Fe2 C42 2.035(6) yes . .
Fe2 C43 2.050(6) yes . .
Fe2 C44 2.041(6) yes . .
Fe2 C45 2.043(7) yes . .
Fe2 C46 2.047(7) yes . .
Fe2 C47 2.037(7) yes . .
Fe2 C48 2.041(7) yes . .
Fe2 C49 2.029(6) yes . .
Fe3 C27 2.033(6) yes . .
Fe3 C28 2.037(6) yes . .
Fe3 C29 2.076(6) yes . .
Fe3 C30 2.056(6) yes . .
Fe3 C31 2.038(6) yes . .
Fe3 C32 2.054(7) yes . .
Fe3 C33 2.032(7) yes . .
Fe3 C34 2.035(7) yes . .
Fe3 C35 2.059(8) yes . .
Fe3 C36 2.055(7) yes . .
Mn4 O5 2.015(4) yes . .
Mn4 O6 1.989(4) yes . .
Mn4 O7 1.985(4) yes . .
Mn4 O8 2.009(5) yes . .
Mn4 O9 1.991(4) yes . .
Mn4 O10 2.010(5) yes . .
O5 C39 1.279(7) yes . .
O6 C37 1.279(8) yes . .
O7 C24 1.285(8) yes . .
O8 C26 1.272(7) yes . .
O9 C11 1.309(8) yes . .
O10 C13 1.300(9) yes . .
C11 C12 1.388(9) yes . .
C11 C14 1.465(9) yes . .
C12 C13 1.363(9) yes . .
C13 C55 1.604(11) yes . .
C14 C15 1.433(10) yes . .
C14 C18 1.417(9) yes . .
C15 C16 1.430(9) yes . .
C16 C17 1.417(10) yes . .
C17 C18 1.434(9) yes . .
C19 C20 1.423(11) yes . .
C19 C23 1.391(9) yes . .
C20 C21 1.427(10) yes . .
C21 C22 1.382(10) yes . .
C22 C23 1.414(9) yes . .
C24 C25 1.384(9) yes . .
C24 C50 1.537(9) yes . .
C25 C26 1.408(8) yes . .
C26 C27 1.475(9) yes . .
C27 C28 1.428(8) yes . .
C27 C31 1.442(8) yes . .
C28 C29 1.406(9) yes . .
C29 C30 1.424(9) yes . .
C30 C31 1.433(9) yes . .
C32 C33 1.407(10) yes . .
C32 C36 1.390(10) yes . .
C33 C34 1.414(11) yes . .
C34 C35 1.401(12) yes . .
C35 C36 1.405(11) yes . .
C37 C38 1.384(9) yes . .
C37 C56 1.522(9) yes . .
C38 C39 1.401(8) yes . .
C39 C40 1.466(9) yes . .
C40 C41 1.424(8) yes . .
C40 C44 1.447(8) yes . .
C41 C42 1.408(9) yes . .
C42 C43 1.400(9) yes . .
C43 C44 1.415(9) yes . .
C45 C46 1.428(10) yes . .
C45 C49 1.405(10) yes . .
C46 C47 1.405(10) yes . .
C47 C48 1.421(9) yes . .
C48 C49 1.408(10) yes . .
C50 C51 1.492(11) yes . .
C50 C53 1.518(11) yes . .
C51 C52 1.527(11) yes . .
C53 C54 1.449(12) yes . .
C55 C62 1.479(13) yes . .
C55 C63 1.525(14) yes . .
C56 C58 1.475(11) yes . .
C56 C59 1.446(12) yes . .
C57 C58 1.443(15) yes . .
C59 C60 1.421(13) yes . .
C61 C62 1.419(15) yes . .
C63 C64 1.458(13) yes . .
C12 H12 0.950 no . .
C15 H15 1.000 no . .
C16 H16 1.000 no . .
C17 H17 1.000 no . .
C18 H18 1.000 no . .
C19 H19 1.000 no . .
C20 H20 1.000 no . .
C21 H21 0.950 no . .
C22 H22 0.950 no . .
C23 H23 0.950 no . .
C25 H25 0.950 no . .
C28 H28 0.950 no . .
C29 H29 0.950 no . .
C30 H30 1.000 no . .
C31 H31 1.000 no . .
C32 H32 1.000 no . .
C33 H33 1.000 no . .
C34 H34 0.950 no . .
C35 H35 0.950 no . .
C36 H36 0.950 no . .
C38 H38 0.950 no . .
C41 H41 1.000 no . .
C42 H42 0.950 no . .
C43 H43 0.950 no . .
C44 H44 1.000 no . .
C45 H45 1.000 no . .
C46 H46 1.000 no . .
C47 H47 0.950 no . .
C48 H48 0.950 no . .
C49 H49 0.950 no . .
C50 H50 1.000 no . .
C51 H51A 0.990 no . .
C51 H51B 0.990 no . .
C52 H52A 0.980 no . .
C52 H52B 0.980 no . .
C52 H52C 0.980 no . .
C53 H53A 0.990 no . .
C53 H53B 0.990 no . .
C54 H54A 0.980 no . .
C54 H54B 0.980 no . .
C54 H54C 0.980 no . .
C55 H55 1.000 no . .
C56 H56 1.000 no . .
C57 H57A 0.980 no . .
C57 H57B 0.980 no . .
C57 H57C 0.980 no . .
C58 H58A 0.990 no . .
C58 H58B 0.990 no . .
C59 H59A 0.990 no . .
C59 H59B 0.990 no . .
C60 H60A 0.980 no . .
C60 H60B 0.980 no . .
C60 H60C 0.980 no . .
C61 H61A 0.980 no . .
C61 H61B 0.980 no . .
C61 H61C 0.980 no . .
C62 H62A 0.990 no . .
C62 H62B 0.990 no . .
C63 H63A 0.990 no . .
C63 H63B 0.990 no . .
C64 H64A 0.980 no . .
C64 H64B 0.980 no . .
C64 H64C 0.980 no . .

loop_
_geom_contact_atom_site_label_1
_geom_contact_atom_site_label_2
_geom_contact_distance
_geom_contact_publ_flag
_geom_contact_site_symmetry_1
_geom_contact_site_symmetry_2
Fe3 O8 3.558(4) no . .
Mn4 C12 3.326(7) no . .
Mn4 C25 3.336(6) no . .
Mn4 C38 3.350(6) no . .
O5 C11 3.431(8) no . .
O5 C12 3.576(8) no . .
O5 C13 3.296(8) no . .
O5 C19 3.599(8) no . .
O5 C37 2.918(7) no . .
O5 C41 2.906(7) no . .
O6 C39 2.915(7) no . .
O6 C58 3.391(11) no . .
O6 C59 3.238(11) no . .
O6 C60 3.432(10) no . .
O7 C26 2.893(8) no . .
O7 C39 3.461(7) no . .
O7 C51 2.953(9) no . .
O7 C53 2.863(9) no . .
O7 C54 3.370(9) no . .
O8 C24 2.901(8) no . .
O8 C31 2.793(8) no . .
O8 C32 3.585(8) no . .
O9 C13 2.908(8) no . .
O9 C18 2.820(7) no . .
O10 C11 2.900(7) no . .
O10 C24 3.395(8) no . .
O10 C26 3.501(8) no . .
O10 C32 3.434(8) no . .
O10 C62 2.988(11) no . .
O10 C63 3.066(10) no . .
C11 C19 3.368(10) no . .
C12 C15 3.067(9) no . .
C12 C63 3.497(11) no . .
C12 C64 3.535(12) no . .
C13 C61 3.239(14) no . .
C13 C64 3.086(13) no . .
C24 C52 3.044(10) no . .
C24 C54 2.974(11) no . .
C25 C28 3.087(9) no . .
C25 C51 3.501(10) no . .
C25 C53 3.572(11) no . .
C26 C32 3.284(9) no . .
C32 C61 3.471(13) no . .
C37 C57 3.018(9) no . .
C37 C60 3.005(11) no . .
C38 C44 3.108(9) no . .
C38 C57 3.585(10) no . .
C38 C58 3.124(12) no . .
C38 C59 3.165(13) no . .
C41 C64 3.553(12) no . .
C22 C29 3.556(9) no . 2_646
C29 C22 3.556(9) no . 2_656
C31 C44 3.572(8) no . 4_554
C34 C52 3.525(11) no . 1_655
C44 C31 3.572(8) no . 4_455
C51 C61 3.458(13) no . 1_455
C52 C34 3.525(11) no . 1_455
C61 C51 3.458(13) no . 1_655
Fe2 H38 3.4348 no . .
O5 H19 2.7859 no . .
O5 H38 3.1936 no . .
O5 H41 2.8174 no . .
O5 H63B 3.5232 no . .
O5 H64B 2.9380 no . .
O6 H38 3.1824 no . .
O6 H56 2.2790 no . .
O6 H57B 3.5351 no . .
O6 H57C 3.3111 no . .
O6 H60B 3.1540 no . .
O6 H60C 3.3350 no . .
O7 H25 3.1860 no . .
O7 H50 3.1833 no . .
O7 H51B 2.6532 no . .
O7 H52C 3.2599 no . .
O7 H53B 2.6133 no . .
O7 H54B 2.8766 no . .
O7 H60B 3.4981 no . .
O8 H25 3.1955 no . .
O8 H31 2.6373 no . .
O8 H32 3.2186 no . .
O8 H33 3.4444 no . .
O9 H12 3.1936 no . .
O9 H18 2.6632 no . .
O9 H19 3.5406 no . .
O10 H12 3.1674 no . .
O10 H32 2.5931 no . .
O10 H33 3.5898 no . .
O10 H54B 2.7081 no . .
O10 H55 3.2617 no . .
O10 H61C 3.5943 no . .
O10 H62A 2.5445 no . .
O10 H63B 2.7473 no . .
O10 H64B 3.3109 no . .
C11 H15 2.9213 no . .
C11 H18 2.8719 no . .
C11 H19 3.0652 no . .
C12 H15 2.9335 no . .
C12 H19 3.1021 no . .
C12 H33 3.5790 no . .
C12 H55 2.5985 no . .
C12 H61C 3.4698 no . .
C12 H64B 2.9765 no . .
C13 H32 3.1329 no . .
C13 H33 3.5967 no . .
C13 H54B 3.5750 no . .
C13 H61C 2.9452 no . .
C13 H62A 2.5431 no . .
C13 H62B 3.3531 no . .
C13 H63A 3.4150 no . .
C13 H63B 2.6935 no . .
C13 H64B 2.7278 no . .
C13 H64C 3.4429 no . .
C14 H12 2.6332 no . .
C14 H16 3.2868 no . .
C14 H17 3.2625 no . .
C14 H19 3.3979 no . .
C15 H12 2.7172 no . .
C15 H17 3.2583 no . .
C15 H18 3.2746 no . .
C15 H20 3.4471 no . .
C16 H18 3.2846 no . .
C16 H21 3.4705 no . .
C17 H15 3.2584 no . .
C17 H22 3.4797 no . .
C18 H15 3.2715 no . .
C18 H16 3.2869 no . .
C18 H23 3.4374 no . .
C19 H21 3.2028 no . .
C19 H22 3.1998 no . .
C19 H64B 3.0556 no . .
C20 H15 3.4281 no . .
C20 H22 3.2064 no . .
C20 H23 3.1896 no . .
C21 H16 3.5046 no . .
C21 H19 3.2544 no . .
C21 H23 3.1685 no . .
C22 H17 3.5028 no . .
C22 H19 3.2506 no . .
C22 H20 3.2519 no . .
C23 H18 3.4594 no . .
C23 H20 3.2397 no . .
C23 H21 3.1724 no . .
C23 H57C 3.4921 no . .
C24 H51A 3.3257 no . .
C24 H51B 2.6364 no . .
C24 H52B 3.3942 no . .
C24 H52C 2.7205 no . .
C24 H53A 3.3393 no . .
C24 H53B 2.7059 no . .
C24 H54B 2.6354 no . .
C24 H54C 3.2847 no . .
C25 H28 2.9573 no . .
C25 H32 3.2626 no . .
C25 H50 2.5693 no . .
C25 H52C 3.1043 no . .
C25 H54B 3.2332 no . .
C26 H28 2.9417 no . .
C26 H31 2.8621 no . .
C26 H32 2.9677 no . .
C27 H25 2.6272 no . .
C27 H29 3.2102 no . .
C27 H30 3.2853 no . .
C27 H32 3.3523 no . .
C28 H25 2.7486 no . .
C28 H30 3.2678 no . .
C28 H31 3.2841 no . .
C28 H36 3.4783 no . .
C29 H31 3.2724 no . .
C30 H28 3.2198 no . .
C30 H34 3.4649 no . .
C31 H28 3.2351 no . .
C31 H29 3.2212 no . .
C31 H33 3.3318 no . .
C32 H34 3.1987 no . .
C32 H35 3.1842 no . .
C32 H61A 3.4112 no . .
C32 H61C 2.9339 no . .
C32 H62A 2.9591 no . .
C33 H31 3.3424 no . .
C33 H35 3.1891 no . .
C33 H36 3.1801 no . .
C33 H61C 3.1345 no . .
C34 H30 3.5118 no . .
C34 H32 3.2473 no . .
C34 H36 3.1867 no . .
C35 H32 3.2347 no . .
C35 H33 3.2367 no . .
C36 H28 3.4583 no . .
C36 H33 3.2281 no . .
C36 H34 3.1890 no . .
C37 H57B 3.2688 no . .
C37 H57C 2.7356 no . .
C37 H58A 2.8009 no . .
C37 H58B 3.3200 no . .
C37 H59A 3.2682 no . .
C37 H59B 2.7748 no . .
C37 H60B 2.7516 no . .
C37 H60C 3.2536 no . .
C38 H23 3.1961 no . .
C38 H44 3.0232 no . .
C38 H56 3.2558 no . .
C38 H57C 3.0574 no . .
C38 H58A 2.9812 no . .
C38 H59B 3.0504 no . .
C38 H60B 3.1790 no . .
C38 H48 3.1289 no . .
C39 H19 3.0509 no . .
C39 H23 3.1560 no . .
C39 H41 2.8947 no . .
C39 H44 2.9517 no . .
C39 H48 3.4055 no . .
C40 H19 3.1247 no . .
C40 H23 3.4855 no . .
C40 H38 2.6125 no . .
C40 H64B 3.5499 no . .
C40 H42 3.2112 no . .
C40 H43 3.2348 no . .
C40 H48 3.4931 no . .
C41 H19 3.5867 no . .
C41 H44 3.2672 no . .
C41 H64A 3.0476 no . .
C41 H64B 3.1811 no . .
C41 H43 3.2035 no . .
C41 H47 3.4412 no . .
C42 H44 3.2423 no . .
C42 H46 3.4058 no . .
C42 H64A 3.5963 no . .
C43 H41 3.2508 no . .
C43 H45 3.4194 no . .
C44 H23 3.4651 no . .
C44 H38 2.7834 no . .
C44 H41 3.2692 no . .
C44 H42 3.1928 no . .
C44 H49 3.4361 no . .
C45 H43 3.4153 no . .
C45 H47 3.2096 no . .
C45 H48 3.2054 no . .
C46 H42 3.3703 no . .
C46 H48 3.2052 no . .
C46 H49 3.2010 no . .
C47 H41 3.4641 no . .
C47 H45 3.2574 no . .
C47 H49 3.1984 no . .
C48 H38 3.3596 no . .
C48 H45 3.2546 no . .
C48 H46 3.2548 no . .
C48 H60B 3.5359 no . .
C49 H38 3.5706 no . .
C49 H44 3.4631 no . .
C49 H46 3.2489 no . .
C49 H47 3.1984 no . .
C50 H25 2.6684 no . .
C50 H52A 3.3754 no . .
C50 H52B 2.7688 no . .
C50 H52C 2.7689 no . .
C50 H54A 3.3541 no . .
C50 H54B 2.7386 no . .
C50 H54C 2.7386 no . .
C51 H53A 2.7134 no . .
C51 H53B 2.6958 no . .
C52 H50 2.7081 no . .
C52 H60B 3.5413 no . .
C53 H51A 2.6668 no . .
C53 H51B 2.7439 no . .
C54 H50 2.7476 no . .
C54 H62A 3.1858 no . .
C54 H63B 3.1400 no . .
C55 H12 2.6539 no . .
C55 H54B 3.5599 no . .
C55 H61A 3.2700 no . .
C55 H61B 2.6368 no . .
C55 H61C 2.6367 no . .
C55 H64A 3.3411 no . .
C55 H64B 2.7029 no . .
C55 H64C 2.7029 no . .
C56 H38 2.6330 no . .
C56 H57A 3.3527 no . .
C56 H57B 2.7883 no . .
C56 H57C 2.7884 no . .
C56 H60A 3.3412 no . .
C56 H60B 2.8200 no . .
C56 H60C 2.8201 no . .
C57 H18 3.3712 no . .
C57 H38 3.5705 no . .
C57 H56 2.7166 no . .
C58 H38 2.9545 no . .
C58 H59A 2.7222 no . .
C58 H59B 2.7260 no . .
C59 H38 3.1233 no . .
C59 H58A 2.7756 no . .
C59 H58B 2.7310 no . .
C60 H52C 3.3865 no . .
C60 H56 2.7656 no . .
C60 H48 3.3222 no . .
C61 H32 3.2504 no . .
C61 H55 2.4623 no . .
C62 H32 3.0348 no . .
C62 H54B 3.2367 no . .
C62 H63A 2.6325 no . .
C62 H63B 2.7804 no . .
C63 H41 3.5335 no . .
C63 H54A 3.5356 no . .
C63 H54B 3.4936 no . .
C63 H62A 2.9164 no . .
C63 H62B 2.5172 no . .
C64 H12 3.5481 no . .
C64 H19 3.0598 no . .
C64 H41 3.0726 no . .
C64 H55 2.6336 no . .
H12 H15 2.3054 no . .
H12 H19 3.2951 no . .
H12 H55 2.3149 no . .
H12 H61C 3.4262 no . .
H12 H64B 3.1307 no . .
H12 H64C 3.4024 no . .
H15 H16 2.6099 no . .
H15 H20 3.2885 no . .
H16 H17 2.5908 no . .
H16 H21 3.3603 no . .
H17 H18 2.6064 no . .
H17 H22 3.3576 no . .
H18 H23 3.3115 no . .
H18 H57B 3.0879 no . .
H18 H57C 2.7936 no . .
H19 H20 2.6103 no . .
H19 H23 2.5315 no . .
H19 H64A 3.4697 no . .
H19 H64B 2.1516 no . .
H19 H64C 3.2835 no . .
H20 H21 2.5768 no . .
H20 H64B 3.5577 no . .
H20 H64C 3.4945 no . .
H21 H22 2.4954 no . .
H22 H23 2.5258 no . .
H23 H38 3.2871 no . .
H23 H44 3.1151 no . .
H23 H57C 2.6948 no . .
H25 H28 2.3524 no . .
H25 H32 3.5652 no . .
H25 H50 2.3251 no . .
H25 H52B 3.4448 no . .
H25 H52C 3.2542 no . .
H25 H54B 3.5530 no . .
H28 H29 2.5142 no . .
H28 H36 3.3377 no . .
H29 H30 2.5660 no . .
H30 H31 2.6158 no . .
H30 H34 3.3620 no . .
H31 H33 3.1603 no . .
H32 H33 2.5839 no . .
H32 H36 2.5339 no . .
H32 H54B 3.1049 no . .
H32 H61A 3.3216 no . .
H32 H61C 2.8667 no . .
H32 H62A 2.2260 no . .
H33 H34 2.5636 no . .
H33 H61C 3.2203 no . .
H34 H35 2.5208 no . .
H35 H36 2.5181 no . .
H38 H44 2.4734 no . .
H38 H56 3.5407 no . .
H38 H57C 3.1309 no . .
H38 H58A 2.5214 no . .
H38 H59B 2.7365 no . .
H38 H60B 3.4323 no . .
H38 H48 2.9730 no . .
H38 H49 3.3708 no . .
H41 H53B 3.4489 no . .
H41 H63B 2.9850 no . .
H41 H64A 2.5757 no . .
H41 H64B 2.8600 no . .
H41 H42 2.5438 no . .
H41 H47 3.3107 no . .
H44 H43 2.5612 no . .
H44 H49 3.3117 no . .
H45 H46 2.6084 no . .
H45 H43 3.2723 no . .
H45 H49 2.5497 no . .
H46 H42 3.2235 no . .
H46 H47 2.5500 no . .
H50 H51A 2.3568 no . .
H50 H51B 2.8335 no . .
H50 H52A 3.5937 no . .
H50 H52B 2.5527 no . .
H50 H52C 2.9996 no . .
H50 H53A 2.3380 no . .
H50 H53B 2.8506 no . .
H50 H54B 3.0609 no . .
H50 H54C 2.5884 no . .
H51A H52A 2.3477 no . .
H51A H52B 2.3682 no . .
H51A H52C 2.8571 no . .
H51A H53A 2.4775 no . .
H51A H53B 2.8966 no . .
H51B H52A 2.3475 no . .
H51B H52B 2.8569 no . .
H51B H52C 2.3682 no . .
H51B H53A 3.0443 no . .
H51B H53B 2.5414 no . .
H51B H60B 3.0063 no . .
H51B H47 3.1335 no . .
H51B H48 3.3643 no . .
H52A H60A 3.5488 no . .
H52A H60B 3.4095 no . .
H52C H60B 3.0750 no . .
H52C H60C 2.9618 no . .
H53A H54A 2.2696 no . .
H53A H54B 2.7953 no . .
H53A H54C 2.2939 no . .
H53B H54A 2.2695 no . .
H53B H54B 2.2940 no . .
H53B H54C 2.7953 no . .
H53B H63B 3.3841 no . .
H53B H47 3.3089 no . .
H54A H62A 3.2545 no . .
H54A H62B 3.4197 no . .
H54A H63A 3.5375 no . .
H54A H63B 2.7468 no . .
H54B H62A 2.4692 no . .
H54B H62B 3.3667 no . .
H54B H63B 2.7093 no . .
H54C H62A 3.3909 no . .
H55 H61A 3.3991 no . .
H55 H61B 2.3078 no . .
H55 H61C 2.6369 no . .
H55 H62A 2.7910 no . .
H55 H62B 2.4827 no . .
H55 H63A 2.4076 no . .
H55 H63B 2.8554 no . .
H55 H64A 3.5371 no . .
H55 H64B 2.8963 no . .
H55 H64C 2.4553 no . .
H56 H57A 3.5626 no . .
H56 H57B 2.5866 no . .
H56 H57C 3.0802 no . .
H56 H58A 2.7532 no . .
H56 H58B 2.1921 no . .
H56 H59A 2.1334 no . .
H56 H59B 2.7189 no . .
H56 H60A 3.5863 no . .
H56 H60B 3.1590 no . .
H56 H60C 2.6657 no . .
H57A H58A 2.2411 no . .
H57A H58B 2.2411 no . .
H57B H58A 2.7798 no . .
H57B H58B 2.2772 no . .
H57C H58A 2.2773 no . .
H57C H58B 2.7799 no . .
H58A H59A 3.0322 no . .
H58A H59B 2.5713 no . .
H58B H59A 2.5191 no . .
H58B H59B 2.9632 no . .
H59A H60A 2.1989 no . .
H59A H60B 2.7524 no . .
H59A H60C 2.2458 no . .
H59B H60A 2.1989 no . .
H59B H60B 2.2457 no . .
H59B H60C 2.7524 no . .
H59B H48 3.1143 no . .
H60A H48 3.4382 no . .
H60B H48 2.5889 no . .
H61A H62A 2.2548 no . .
H61A H62B 2.2549 no . .
H61B H62A 2.7790 no . .
H61B H62B 2.2727 no . .
H61C H62A 2.2727 no . .
H61C H62B 2.7791 no . .
H62A H63A 3.1770 no . .
H62A H63B 2.8518 no . .
H62B H63A 2.2672 no . .
H62B H63B 2.7842 no . .
H63A H64A 2.2906 no . .
H63A H64B 2.8081 no . .
H63A H64C 2.3083 no . .
H63B H64A 2.2906 no . .
H63B H64B 2.3082 no . .
H63B H64C 2.8081 no . .
H42 H43 2.5089 no . .
H47 H48 2.5392 no . .
H48 H49 2.5221 no . .
Fe2 H31 3.4900 no . 4_455
Fe3 H22 3.1695 no . 2_656
Fe3 H44 3.4956 no . 4_554
O6 H20 3.5706 no . 4_454
O6 H45 3.0427 no . 4_554
O8 H20 3.5477 no . 4_454
O8 H21 3.5620 no . 4_454
O8 H45 3.4540 no . 4_554
O9 H45 3.0160 no . 4_554
O9 H43 2.9289 no . 4_554
C11 H43 2.9353 no . 4_554
C14 H42 3.2089 no . 4_554
C14 H43 3.0710 no . 4_554
C15 H59B 2.8995 no . 1_655
C15 H42 3.4779 no . 4_554
C15 H49 3.1995 no . 1_655
C16 H25 3.4420 no . 2_646
C16 H28 3.3608 no . 2_646
C16 H59B 3.5187 no . 1_655
C16 H42 3.4163 no . 4_554
C17 H25 3.2571 no . 2_646
C17 H28 3.2188 no . 2_646
C17 H36 3.0291 no . 2_646
C17 H54C 3.3274 no . 2_646
C17 H42 3.0775 no . 4_554
C18 H36 3.3451 no . 2_646
C18 H46 3.3005 no . 4_554
C18 H42 2.9470 no . 4_554
C18 H43 3.5042 no . 4_554
C19 H60C 3.3461 no . 4_555
C20 H60C 3.0539 no . 4_555
C21 H28 3.1930 no . 2_646
C21 H29 3.2591 no . 2_646
C21 H52C 3.3501 no . 4_555
C21 H60C 3.4406 no . 4_555
C22 H28 3.1626 no . 2_646
C22 H29 3.0838 no . 2_646
C22 H34 2.8832 no . 4_455
C22 H35 3.4606 no . 2_646
C22 H36 3.1322 no . 2_646
C23 H34 2.9340 no . 4_455
C23 H36 3.5808 no . 2_646
C25 H17 3.2113 no . 2_656
C25 H21 3.0917 no . 4_454
C26 H21 2.9113 no . 4_454
C27 H16 3.5503 no . 4_454
C27 H21 2.9158 no . 4_454
C28 H16 3.4277 no . 4_454
C28 H17 3.4105 no . 2_656
C28 H21 3.3545 no . 2_656
C28 H21 3.4081 no . 4_454
C28 H22 2.9781 no . 2_656
C28 H28 3.3324 no . 3_666
C29 H16 2.9907 no . 4_454
C29 H21 3.3906 no . 2_656
C29 H22 2.8476 no . 2_656
C29 H52B 3.1806 no . 3_666
C30 H16 2.8942 no . 4_454
C30 H38 3.4665 no . 4_554
C30 H44 2.9676 no . 4_554
C30 H58A 3.1726 no . 4_554
C31 H16 3.2484 no . 4_454
C31 H44 2.7573 no . 4_554
C31 H49 3.0552 no . 4_554
C32 H17 3.5316 no . 2_656
C32 H52A 3.3223 no . 1_655
C33 H44 3.3162 no . 4_554
C33 H52A 3.0515 no . 1_655
C33 H60A 3.3513 no . 1_655
C33 H43 3.3373 no . 4_554
C34 H22 3.5355 no . 4_554
C34 H35 3.3060 no . 3_766
C34 H44 3.2655 no . 4_554
C34 H52A 2.8750 no . 1_655
C34 H52C 3.5460 no . 1_655
C35 H22 2.9305 no . 2_656
C35 H35 2.8738 no . 3_766
C35 H52A 3.0480 no . 1_655
C35 H52B 3.4047 no . 1_655
C35 H57A 3.4467 no . 2_656
C36 H17 3.1144 no . 2_656
C36 H22 2.8739 no . 2_656
C36 H52A 3.3302 no . 1_655
C36 H57A 3.1693 no . 2_656
C38 H30 3.4990 no . 4_455
C41 H53A 3.3627 no . 3_667
C41 H54A 3.3676 no . 3_667
C41 H54C 3.2556 no . 3_667
C41 H59A 3.4171 no . 4_555
C42 H54C 3.0650 no . 3_667
C42 H59A 2.8211 no . 4_555
C43 H31 3.3280 no . 4_455
C43 H33 3.0208 no . 4_455
C43 H59A 3.1657 no . 4_555
C43 H60A 3.1517 no . 4_555
C44 H31 2.8611 no . 4_455
C44 H33 3.3031 no . 4_455
C44 H34 3.5149 no . 4_455
C45 H18 3.2967 no . 4_455
C45 H31 3.4510 no . 4_455
C45 H57B 3.2661 no . 4_455
C45 H64C 3.5848 no . 1_455
C46 H18 3.2251 no . 4_455
C46 H54A 3.5128 no . 3_667
C46 H54C 3.3457 no . 3_667
C46 H57B 3.3019 no . 4_455
C46 H62B 3.3647 no . 3_667
C47 H54A 3.1724 no . 3_667
C47 H55 3.2554 no . 1_455
C47 H61B 3.1272 no . 1_455
C47 H62B 3.2484 no . 3_667
C48 H12 3.2045 no . 1_455
C48 H15 3.3711 no . 1_455
C48 H55 3.1981 no . 1_455
C48 H61B 3.5113 no . 1_455
C49 H12 3.2545 no . 1_455
C49 H15 2.9968 no . 1_455
C49 H20 3.4120 no . 1_455
C49 H31 2.9270 no . 4_455
C49 H55 3.5917 no . 1_455
C51 H57A 3.5188 no . 2_556
C51 H61A 3.2100 no . 1_455
C51 H61B 3.2377 no . 1_455
C51 H61C 3.3493 no . 1_455
C51 H63A 3.5496 no . 3_667
C52 H29 3.0707 no . 3_666
C52 H57A 3.0923 no . 2_556
C52 H61A 3.3582 no . 1_455
C52 H61C 3.2533 no . 1_455
C53 H41 3.2500 no . 3_667
C53 H63B 3.5153 no . 3_667
C53 H64A 3.4638 no . 3_667
C54 H41 3.0848 no . 3_667
C54 H46 3.3434 no . 3_667
C54 H42 3.3688 no . 3_667
C54 H47 3.3347 no . 3_667
C56 H64A 3.5699 no . 4_454
C56 H64C 3.5270 no . 4_454
C57 H30 3.5861 no . 4_455
C57 H36 3.3668 no . 2_646
C57 H51A 3.5900 no . 2_546
C57 H52B 3.4147 no . 2_546
C57 H61A 3.3904 no . 2_646
C57 H64C 3.4834 no . 4_454
C58 H30 3.2774 no . 4_455
C58 H52B 3.5598 no . 2_546
C58 H64A 3.2294 no . 4_454
C58 H64C 3.3430 no . 4_454
C59 H15 3.4743 no . 1_455
C61 H51A 2.9913 no . 1_655
C61 H51B 3.2423 no . 1_655
C61 H52A 2.9840 no . 1_655
C61 H63A 3.2498 no . 3_767
C62 H46 3.5151 no . 3_667
C63 H51A 3.4740 no . 3_667
C63 H53A 3.1083 no . 3_667
C64 H53A 3.2082 no . 3_667
C64 H56 3.3014 no . 4_555
C64 H57B 3.5964 no . 4_555
C64 H58B 3.0021 no . 4_555
H12 C48 3.2045 no . 1_655
H12 C49 3.2545 no . 1_655
H12 H48 3.0663 no . 1_655
H12 H49 3.1626 no . 1_655
H15 C48 3.3711 no . 1_655
H15 C49 2.9968 no . 1_655
H15 C59 3.4743 no . 1_655
H15 H59B 2.5122 no . 1_655
H15 H48 3.1141 no . 1_655
H15 H49 2.3234 no . 1_655
H16 C27 3.5503 no . 4_555
H16 C28 3.4277 no . 4_555
H16 C29 2.9907 no . 4_555
H16 C30 2.8942 no . 4_555
H16 C31 3.2484 no . 4_555
H16 H25 3.0047 no . 2_646
H16 H28 3.0515 no . 2_646
H16 H29 3.2951 no . 4_555
H16 H30 3.1844 no . 4_555
H16 H50 3.3396 no . 2_646
H16 H58A 3.4433 no . 1_655
H17 C25 3.2113 no . 2_646
H17 C28 3.4105 no . 2_646
H17 C32 3.5316 no . 2_646
H17 C36 3.1144 no . 2_646
H17 H25 2.5888 no . 2_646
H17 H28 2.7350 no . 2_646
H17 H32 3.3054 no . 2_646
H17 H36 2.4323 no . 2_646
H17 H46 3.5985 no . 4_554
H17 H50 3.3868 no . 2_646
H17 H54C 2.9691 no . 2_646
H17 H42 3.4955 no . 4_554
H18 C45 3.2967 no . 4_554
H18 C46 3.2251 no . 4_554
H18 H36 3.1151 no . 2_646
H18 H45 2.8333 no . 4_554
H18 H46 2.6706 no . 4_554
H18 H42 3.2667 no . 4_554
H20 O6 3.5706 no . 4_555
H20 O8 3.5477 no . 4_555
H20 C49 3.4120 no . 1_655
H20 H45 3.4087 no . 1_655
H20 H56 3.0766 no . 4_555
H20 H60C 3.1784 no . 4_555
H20 H49 2.8710 no . 1_655
H21 O8 3.5620 no . 4_555
H21 C25 3.0917 no . 4_555
H21 C26 2.9113 no . 4_555
H21 C27 2.9158 no . 4_555
H21 C28 3.3545 no . 2_646
H21 C28 3.4081 no . 4_555
H21 C29 3.3906 no . 2_646
H21 H25 3.1442 no . 4_555
H21 H28 2.7951 no . 2_646
H21 H28 3.5761 no . 4_555
H21 H29 2.8609 no . 2_646
H21 H52C 3.1051 no . 4_555
H22 Fe3 3.1695 no . 2_646
H22 C28 2.9781 no . 2_646
H22 C29 2.8476 no . 2_646
H22 C34 3.5355 no . 4_455
H22 C35 2.9305 no . 2_646
H22 C36 2.8739 no . 2_646
H22 H28 2.7389 no . 2_646
H22 H29 2.4992 no . 2_646
H22 H34 2.8240 no . 4_455
H22 H35 2.6615 no . 2_646
H22 H35 3.4572 no . 4_455
H22 H36 2.5339 no . 2_646
H23 H30 3.5658 no . 4_455
H23 H34 2.9014 no . 4_455
H23 H36 3.4322 no . 2_646
H25 C16 3.4420 no . 2_656
H25 C17 3.2571 no . 2_656
H25 H16 3.0047 no . 2_656
H25 H17 2.5888 no . 2_656
H25 H21 3.1442 no . 4_454
H25 H29 3.2971 no . 3_666
H28 C16 3.3608 no . 2_656
H28 C17 3.2188 no . 2_656
H28 C21 3.1930 no . 2_656
H28 C22 3.1626 no . 2_656
H28 C28 3.3324 no . 3_666
H28 H16 3.0515 no . 2_656
H28 H17 2.7350 no . 2_656
H28 H21 2.7951 no . 2_656
H28 H21 3.5761 no . 4_454
H28 H22 2.7389 no . 2_656
H28 H28 3.1210 no . 3_666
H29 C21 3.2591 no . 2_656
H29 C22 3.0838 no . 2_656
H29 C52 3.0707 no . 3_666
H29 H16 3.2951 no . 4_454
H29 H21 2.8609 no . 2_656
H29 H22 2.4992 no . 2_656
H29 H25 3.2971 no . 3_666
H29 H35 3.2778 no . 3_766
H29 H52B 2.3824 no . 3_666
H29 H52C 2.9177 no . 3_666
H30 C38 3.4990 no . 4_554
H30 C57 3.5861 no . 4_554
H30 C58 3.2774 no . 4_554
H30 H16 3.1844 no . 4_454
H30 H23 3.5658 no . 4_554
H30 H35 3.4995 no . 3_766
H30 H38 2.6815 no . 4_554
H30 H44 2.6740 no . 4_554
H30 H52B 3.4692 no . 3_666
H30 H57A 3.4879 no . 4_554
H30 H57C 3.3676 no . 4_554
H30 H58A 2.3572 no . 4_554
H31 Fe2 3.4900 no . 4_554
H31 C43 3.3280 no . 4_554
H31 C44 2.8611 no . 4_554
H31 C45 3.4510 no . 4_554
H31 C49 2.9270 no . 4_554
H31 H38 3.5281 no . 4_554
H31 H44 2.2344 no . 4_554
H31 H45 3.3783 no . 4_554
H31 H43 3.2092 no . 4_554
H31 H49 2.3095 no . 4_554
H32 H17 3.3054 no . 2_656
H33 C43 3.0208 no . 4_554
H33 C44 3.3031 no . 4_554
H33 H44 2.9855 no . 4_554
H33 H52A 3.4927 no . 1_655
H33 H60A 2.7172 no . 1_655
H33 H43 2.3998 no . 4_554
H34 C22 2.8832 no . 4_554
H34 C23 2.9340 no . 4_554
H34 C44 3.5149 no . 4_554
H34 H22 2.8240 no . 4_554
H34 H23 2.9014 no . 4_554
H34 H35 3.1097 no . 3_766
H34 H44 2.8815 no . 4_554
H34 H52A 3.2015 no . 1_655
H34 H52C 3.4344 no . 1_655
H34 H60C 3.5647 no . 1_655
H35 C22 3.4606 no . 2_656
H35 C34 3.3060 no . 3_766
H35 C35 2.8738 no . 3_766
H35 H22 2.6615 no . 2_656
H35 H22 3.4572 no . 4_554
H35 H29 3.2778 no . 3_766
H35 H30 3.4995 no . 3_766
H35 H34 3.1097 no . 3_766
H35 H35 2.2086 no . 3_766
H35 H52A 3.4667 no . 1_655
H35 H52B 3.3805 no . 1_655
H35 H57A 3.4632 no . 2_656
H36 C17 3.0291 no . 2_656
H36 C18 3.3451 no . 2_656
H36 C22 3.1322 no . 2_656
H36 C23 3.5808 no . 2_656
H36 C57 3.3668 no . 2_656
H36 H17 2.4323 no . 2_656
H36 H18 3.1151 no . 2_656
H36 H22 2.5339 no . 2_656
H36 H23 3.4322 no . 2_656
H36 H57A 2.9646 no . 2_656
H36 H57C 3.0270 no . 2_656
H38 C30 3.4665 no . 4_455
H38 H30 2.6815 no . 4_455
H38 H31 3.5281 no . 4_455
H41 C53 3.2500 no . 3_667
H41 C54 3.0848 no . 3_667
H41 H53A 2.5408 no . 3_667
H41 H54A 2.7181 no . 3_667
H41 H54C 2.9000 no . 3_667
H44 Fe3 3.4956 no . 4_455
H44 C30 2.9676 no . 4_455
H44 C31 2.7573 no . 4_455
H44 C33 3.3162 no . 4_455
H44 C34 3.2655 no . 4_455
H44 H30 2.6740 no . 4_455
H44 H31 2.2344 no . 4_455
H44 H33 2.9855 no . 4_455
H44 H34 2.8815 no . 4_455
H45 O6 3.0427 no . 4_455
H45 O8 3.4540 no . 4_455
H45 O9 3.0160 no . 4_455
H45 H18 2.8333 no . 4_455
H45 H20 3.4087 no . 1_455
H45 H31 3.3783 no . 4_455
H45 H56 3.3765 no . 4_455
H45 H57B 2.9094 no . 4_455
H46 C18 3.3005 no . 4_455
H46 C54 3.3434 no . 3_667
H46 C62 3.5151 no . 3_667
H46 H17 3.5985 no . 4_455
H46 H18 2.6706 no . 4_455
H46 H54A 3.2411 no . 3_667
H46 H54B 3.4885 no . 3_667
H46 H54C 2.7889 no . 3_667
H46 H57B 2.9841 no . 4_455
H46 H61A 3.4674 no . 3_667
H46 H62A 3.1216 no . 3_667
H46 H62B 3.0591 no . 3_667
H50 H16 3.3397 no . 2_656
H50 H17 3.3868 no . 2_656
H50 H58B 3.2169 no . 2_556
H51A C57 3.5900 no . 2_556
H51A C61 2.9913 no . 1_455
H51A C63 3.4740 no . 3_667
H51A H57A 2.9622 no . 2_556
H51A H58B 2.9567 no . 2_556
H51A H61A 2.5691 no . 1_455
H51A H61B 2.7802 no . 1_455
H51A H61C 3.1473 no . 1_455
H51A H63A 2.6985 no . 3_667
H51A H64A 3.1258 no . 3_667
H51B C61 3.2423 no . 1_455
H51B H61A 3.2826 no . 1_455
H51B H61B 2.8535 no . 1_455
H51B H61C 3.0585 no . 1_455
H52A C32 3.3223 no . 1_455
H52A C33 3.0515 no . 1_455
H52A C34 2.8750 no . 1_455
H52A C35 3.0480 no . 1_455
H52A C36 3.3302 no . 1_455
H52A C61 2.9840 no . 1_455
H52A H33 3.4927 no . 1_455
H52A H34 3.2015 no . 1_455
H52A H35 3.4667 no . 1_455
H52A H57A 2.9381 no . 2_556
H52A H61A 2.7552 no . 1_455
H52A H61B 3.3354 no . 1_455
H52A H61C 2.4480 no . 1_455
H52B C29 3.1806 no . 3_666
H52B C35 3.4047 no . 1_455
H52B C57 3.4147 no . 2_556
H52B C58 3.5598 no . 2_556
H52B H29 2.3824 no . 3_666
H52B H30 3.4692 no . 3_666
H52B H35 3.3805 no . 1_455
H52B H57A 2.5725 no . 2_556
H52B H58A 3.2042 no . 2_556
H52B H58B 3.3573 no . 2_556
H52C C21 3.3501 no . 4_454
H52C C34 3.5460 no . 1_455
H52C H21 3.1051 no . 4_454
H52C H29 2.9177 no . 3_666
H52C H34 3.4344 no . 1_455
H53A C41 3.3627 no . 3_667
H53A C63 3.1083 no . 3_667
H53A C64 3.2082 no . 3_667
H53A H41 2.5408 no . 3_667
H53A H54A 3.4941 no . 3_667
H53A H58B 3.5900 no . 2_556
H53A H63A 2.9549 no . 3_667
H53A H63B 2.6937 no . 3_667
H53A H64A 2.5039 no . 3_667
H53A H42 3.4894 no . 3_667
H53B H53B 3.5824 no . 3_667
H53B H54A 2.9143 no . 3_667
H53B H63B 3.4530 no . 3_667
H54A C41 3.3676 no . 3_667
H54A C46 3.5128 no . 3_667
H54A C47 3.1724 no . 3_667
H54A H41 2.7181 no . 3_667
H54A H46 3.2411 no . 3_667
H54A H53A 3.4941 no . 3_667
H54A H53B 2.9143 no . 3_667
H54A H42 3.5833 no . 3_667
H54A H47 2.5414 no . 3_667
H54B H46 3.4885 no . 3_667
H54C C17 3.3274 no . 2_656
H54C C41 3.2556 no . 3_667
H54C C42 3.0650 no . 3_667
H54C C46 3.3457 no . 3_667
H54C H17 2.9691 no . 2_656
H54C H41 2.9000 no . 3_667
H54C H46 2.7889 no . 3_667
H54C H42 2.5081 no . 3_667
H54C H47 3.3741 no . 3_667
H55 C47 3.2554 no . 1_655
H55 C48 3.1981 no . 1_655
H55 C49 3.5917 no . 1_655
H55 H47 3.5223 no . 1_655
H55 H48 3.4159 no . 1_655
H56 C64 3.3014 no . 4_454
H56 H20 3.0766 no . 4_454
H56 H45 3.3765 no . 4_554
H56 H64A 3.1228 no . 4_454
H56 H64B 3.5214 no . 4_454
H56 H64C 2.7661 no . 4_454
H57A C35 3.4467 no . 2_646
H57A C36 3.1693 no . 2_646
H57A C51 3.5188 no . 2_546
H57A C52 3.0923 no . 2_546
H57A H30 3.4879 no . 4_455
H57A H35 3.4632 no . 2_646
H57A H36 2.9646 no . 2_646
H57A H51A 2.9622 no . 2_546
H57A H52A 2.9381 no . 2_546
H57A H52B 2.5725 no . 2_546
H57A H61A 2.8128 no . 2_646
H57B C45 3.2661 no . 4_554
H57B C46 3.3019 no . 4_554
H57B C64 3.5964 no . 4_454
H57B H45 2.9094 no . 4_554
H57B H46 2.9841 no . 4_554
H57B H61A 3.0680 no . 2_646
H57B H64A 3.5406 no . 4_454
H57B H64C 2.8279 no . 4_454
H57C H30 3.3676 no . 4_455
H57C H36 3.0270 no . 2_646
H58A C30 3.1726 no . 4_455
H58A H16 3.4433 no . 1_455
H58A H30 2.3572 no . 4_455
H58A H52B 3.2042 no . 2_546
H58B C64 3.0021 no . 4_454
H58B H50 3.2169 no . 2_546
H58B H51A 2.9567 no . 2_546
H58B H52B 3.3573 no . 2_546
H58B H53A 3.5900 no . 2_546
H58B H64A 2.3509 no . 4_454
H58B H64C 2.7972 no . 4_454
H59A C41 3.4171 no . 4_454
H59A C42 2.8211 no . 4_454
H59A C43 3.1657 no . 4_454
H59A H64A 3.0731 no . 4_454
H59A H42 2.7909 no . 4_454
H59A H43 3.3756 no . 4_454
H59B C15 2.8995 no . 1_455
H59B C16 3.5187 no . 1_455
H59B H15 2.5122 no . 1_455
H59B H42 3.5243 no . 4_454
H60A C33 3.3513 no . 1_455
H60A C43 3.1517 no . 4_454
H60A H33 2.7172 no . 1_455
H60A H43 2.8478 no . 4_454
H60C C19 3.3461 no . 4_454
H60C C20 3.0539 no . 4_454
H60C C21 3.4406 no . 4_454
H60C H20 3.1784 no . 4_454
H60C H34 3.5647 no . 1_455
H61A C51 3.2100 no . 1_655
H61A C52 3.3582 no . 1_655
H61A C57 3.3904 no . 2_656
H61A H46 3.4674 no . 3_667
H61A H51A 2.5691 no . 1_655
H61A H51B 3.2826 no . 1_655
H61A H52A 2.7552 no . 1_655
H61A H57A 2.8128 no . 2_656
H61A H57B 3.0680 no . 2_656
H61A H63A 2.9600 no . 3_767
H61B C47 3.1272 no . 1_655
H61B C48 3.5113 no . 1_655
H61B C51 3.2377 no . 1_655
H61B H51A 2.7802 no . 1_655
H61B H51B 2.8535 no . 1_655
H61B H52A 3.3354 no . 1_655
H61B H62B 2.8734 no . 3_767
H61B H63A 2.6854 no . 3_767
H61B H47 2.7313 no . 1_655
H61B H48 3.4600 no . 1_655
H61C C51 3.3493 no . 1_655
H61C C52 3.2533 no . 1_655
H61C H51A 3.1473 no . 1_655
H61C H51B 3.0585 no . 1_655
H61C H52A 2.4480 no . 1_655
H62A H46 3.1216 no . 3_667
H62B C46 3.3647 no . 3_667
H62B C47 3.2484 no . 3_667
H62B H46 3.0591 no . 3_667
H62B H61B 2.8734 no . 3_767
H62B H62B 3.1965 no . 3_767
H62B H47 2.8321 no . 3_667
H63A C51 3.5496 no . 3_667
H63A C61 3.2498 no . 3_767
H63A H51A 2.6985 no . 3_667
H63A H53A 2.9549 no . 3_667
H63A H61A 2.9600 no . 3_767
H63A H61B 2.6854 no . 3_767
H63A H47 3.3315 no . 3_667
H63B C53 3.5153 no . 3_667
H63B H53A 2.6937 no . 3_667
H63B H53B 3.4530 no . 3_667
H64A C53 3.4638 no . 3_667
H64A C56 3.5699 no . 4_555
H64A C58 3.2294 no . 4_555
H64A H51A 3.1258 no . 3_667
H64A H53A 2.5039 no . 3_667
H64A H56 3.1228 no . 4_555
H64A H57B 3.5406 no . 4_555
H64A H58B 2.3509 no . 4_555
H64A H59A 3.0731 no . 4_555
H64B H56 3.5214 no . 4_555
H64C C45 3.5848 no . 1_655
H64C C56 3.5270 no . 4_555
H64C C57 3.4834 no . 4_555
H64C C58 3.3430 no . 4_555
H64C H56 2.7661 no . 4_555
H64C H57B 2.8279 no . 4_555
H64C H58B 2.7972 no . 4_555
H42 C14 3.2089 no . 4_455
H42 C15 3.4779 no . 4_455
H42 C16 3.4163 no . 4_455
H42 C17 3.0775 no . 4_455
H42 C18 2.9470 no . 4_455
H42 C54 3.3688 no . 3_667
H42 H17 3.4955 no . 4_455
H42 H18 3.2667 no . 4_455
H42 H53A 3.4894 no . 3_667
H42 H54A 3.5833 no . 3_667
H42 H54C 2.5081 no . 3_667
H42 H59A 2.7909 no . 4_555
H42 H59B 3.5243 no . 4_555
H43 O9 2.9289 no . 4_455
H43 C11 2.9353 no . 4_455
H43 C14 3.0710 no . 4_455
H43 C18 3.5042 no . 4_455
H43 C33 3.3373 no . 4_455
H43 H31 3.2092 no . 4_455
H43 H33 2.3998 no . 4_455
H43 H59A 3.3756 no . 4_555
H43 H60A 2.8478 no . 4_555
H47 C54 3.3347 no . 3_667
H47 H54A 2.5414 no . 3_667
H47 H54C 3.3741 no . 3_667
H47 H55 3.5223 no . 1_455
H47 H61B 2.7313 no . 1_455
H47 H62B 2.8321 no . 3_667
H47 H63A 3.3315 no . 3_667
H48 H12 3.0663 no . 1_455
H48 H15 3.1141 no . 1_455
H48 H55 3.4159 no . 1_455
H48 H61B 3.4600 no . 1_455
H49 C15 3.1995 no . 1_455
H49 C31 3.0552 no . 4_455
H49 H12 3.1626 no . 1_455
H49 H15 2.3234 no . 1_455
H49 H20 2.8710 no . 1_455
H49 H31 2.3095 no . 4_455

loop_
_geom_torsion_atom_site_label_1
_geom_torsion_atom_site_label_2
_geom_torsion_atom_site_label_3
_geom_torsion_atom_site_label_4
_geom_torsion
_geom_torsion_publ_flag
_geom_torsion_site_symmetry_1
_geom_torsion_site_symmetry_2
_geom_torsion_site_symmetry_3
_geom_torsion_site_symmetry_4
C14 Fe1 C15 C14 -0.0(3) no . . . .
C14 Fe1 C15 C16 -119.4(4) no . . . .
C15 Fe1 C14 C11 -121.6(6) no . . . .
C15 Fe1 C14 C15 0.0(3) no . . . .
C15 Fe1 C14 C18 118.8(4) no . . . .
C14 Fe1 C16 C15 38.0(2) no . . . .
C14 Fe1 C16 C17 -80.8(3) no . . . .
C16 Fe1 C14 C11 -159.2(5) no . . . .
C16 Fe1 C14 C15 -37.6(2) no . . . .
C16 Fe1 C14 C18 81.3(3) no . . . .
C14 Fe1 C17 C16 82.8(3) no . . . .
C14 Fe1 C17 C18 -37.9(3) no . . . .
C17 Fe1 C14 C11 157.5(5) no . . . .
C17 Fe1 C14 C15 -80.8(3) no . . . .
C17 Fe1 C14 C18 38.0(3) no . . . .
C14 Fe1 C18 C14 0.0(3) no . . . .
C14 Fe1 C18 C17 118.8(5) no . . . .
C18 Fe1 C14 C11 119.5(6) no . . . .
C18 Fe1 C14 C15 -118.8(5) no . . . .
C18 Fe1 C14 C18 0.0(3) no . . . .
C14 Fe1 C19 C20 -123.4(3) no . . . .
C14 Fe1 C19 C23 117.9(3) no . . . .
C19 Fe1 C14 C11 -3.7(5) no . . . .
C19 Fe1 C14 C15 117.9(3) no . . . .
C19 Fe1 C14 C18 -123.2(3) no . . . .
C14 Fe1 C20 C19 74.6(4) no . . . .
C14 Fe1 C20 C21 -167.3(3) no . . . .
C20 Fe1 C14 C11 -44.5(6) no . . . .
C20 Fe1 C14 C15 77.1(4) no . . . .
C20 Fe1 C14 C18 -164.0(3) no . . . .
C14 Fe1 C22 C21 -161.9(5) no . . . .
C14 Fe1 C22 C23 -43.6(7) no . . . .
C22 Fe1 C14 C11 68.3(8) no . . . .
C22 Fe1 C14 C15 -170.0(5) no . . . .
C22 Fe1 C14 C18 -51.2(7) no . . . .
C14 Fe1 C23 C19 -78.8(3) no . . . .
C14 Fe1 C23 C22 161.0(2) no . . . .
C23 Fe1 C14 C11 37.1(5) no . . . .
C23 Fe1 C14 C15 158.7(2) no . . . .
C23 Fe1 C14 C18 -82.4(3) no . . . .
C15 Fe1 C16 C15 0.0(3) no . . . .
C15 Fe1 C16 C17 -118.8(5) no . . . .
C16 Fe1 C15 C14 119.4(5) no . . . .
C16 Fe1 C15 C16 0.0(3) no . . . .
C15 Fe1 C17 C16 38.2(3) no . . . .
C15 Fe1 C17 C18 -82.5(3) no . . . .
C17 Fe1 C15 C14 81.8(3) no . . . .
C17 Fe1 C15 C16 -37.6(3) no . . . .
C15 Fe1 C18 C14 -38.3(3) no . . . .
C15 Fe1 C18 C17 80.5(3) no . . . .
C18 Fe1 C15 C14 37.8(2) no . . . .
C18 Fe1 C15 C16 -81.6(3) no . . . .
C15 Fe1 C19 C20 -80.9(3) no . . . .
C15 Fe1 C19 C23 160.4(3) no . . . .
C19 Fe1 C15 C14 -79.6(3) no . . . .
C19 Fe1 C15 C16 161.0(3) no . . . .
C15 Fe1 C20 C19 116.9(3) no . . . .
C15 Fe1 C20 C21 -125.1(3) no . . . .
C20 Fe1 C15 C14 -121.9(3) no . . . .
C20 Fe1 C15 C16 118.7(3) no . . . .
C15 Fe1 C21 C20 74.1(4) no . . . .
C15 Fe1 C21 C22 -166.0(3) no . . . .
C21 Fe1 C15 C14 -163.1(3) no . . . .
C21 Fe1 C15 C16 77.5(4) no . . . .
C15 Fe1 C23 C19 -43.9(7) no . . . .
C15 Fe1 C23 C22 -164.2(5) no . . . .
C23 Fe1 C15 C14 -48.6(7) no . . . .
C23 Fe1 C15 C16 -168.0(5) no . . . .
C16 Fe1 C17 C16 0.0(3) no . . . .
C16 Fe1 C17 C18 -120.7(5) no . . . .
C17 Fe1 C16 C15 118.8(4) no . . . .
C17 Fe1 C16 C17 0.0(3) no . . . .
C16 Fe1 C18 C14 -82.3(3) no . . . .
C16 Fe1 C18 C17 36.5(3) no . . . .
C18 Fe1 C16 C15 81.7(3) no . . . .
C18 Fe1 C16 C17 -37.1(2) no . . . .
C16 Fe1 C19 C20 -49.0(7) no . . . .
C16 Fe1 C19 C23 -167.7(5) no . . . .
C19 Fe1 C16 C15 -44.3(7) no . . . .
C19 Fe1 C16 C17 -163.1(5) no . . . .
C16 Fe1 C20 C19 159.2(3) no . . . .
C16 Fe1 C20 C21 -82.8(4) no . . . .
C20 Fe1 C16 C15 -79.5(3) no . . . .
C20 Fe1 C16 C17 161.7(3) no . . . .
C16 Fe1 C21 C20 116.6(3) no . . . .
C16 Fe1 C21 C22 -123.5(3) no . . . .
C21 Fe1 C16 C15 -122.9(3) no . . . .
C21 Fe1 C16 C17 118.3(3) no . . . .
C16 Fe1 C22 C21 76.2(4) no . . . .
C16 Fe1 C22 C23 -165.5(2) no . . . .
C22 Fe1 C16 C15 -163.9(3) no . . . .
C22 Fe1 C16 C17 77.4(4) no . . . .
C17 Fe1 C18 C14 -118.8(5) no . . . .
C17 Fe1 C18 C17 0.0(3) no . . . .
C18 Fe1 C17 C16 120.7(5) no . . . .
C18 Fe1 C17 C18 0.0(3) no . . . .
C17 Fe1 C20 C19 -169.4(6) no . . . .
C17 Fe1 C20 C21 -51.4(9) no . . . .
C20 Fe1 C17 C16 -43.5(8) no . . . .
C20 Fe1 C17 C18 -164.2(6) no . . . .
C17 Fe1 C21 C20 158.9(3) no . . . .
C17 Fe1 C21 C22 -81.2(4) no . . . .
C21 Fe1 C17 C16 -80.9(4) no . . . .
C21 Fe1 C17 C18 158.4(3) no . . . .
C17 Fe1 C22 C21 118.0(3) no . . . .
C17 Fe1 C22 C23 -123.7(3) no . . . .
C22 Fe1 C17 C16 -122.9(3) no . . . .
C22 Fe1 C17 C18 116.4(3) no . . . .
C17 Fe1 C23 C19 -162.8(2) no . . . .
C17 Fe1 C23 C22 77.0(4) no . . . .
C23 Fe1 C17 C16 -165.1(2) no . . . .
C23 Fe1 C17 C18 74.2(4) no . . . .
C18 Fe1 C19 C20 -164.2(2) no . . . .
C18 Fe1 C19 C23 77.1(4) no . . . .
C19 Fe1 C18 C14 74.8(4) no . . . .
C19 Fe1 C18 C17 -166.4(3) no . . . .
C18 Fe1 C21 C20 -163.4(6) no . . . .
C18 Fe1 C21 C22 -43.5(9) no . . . .
C21 Fe1 C18 C14 -170.9(6) no . . . .
C21 Fe1 C18 C17 -52.1(8) no . . . .
C18 Fe1 C22 C21 161.4(3) no . . . .
C18 Fe1 C22 C23 -80.3(3) no . . . .
C22 Fe1 C18 C14 158.0(3) no . . . .
C22 Fe1 C18 C17 -83.2(4) no . . . .
C18 Fe1 C23 C19 -121.5(3) no . . . .
C18 Fe1 C23 C22 118.3(3) no . . . .
C23 Fe1 C18 C14 115.7(3) no . . . .
C23 Fe1 C18 C17 -125.5(3) no . . . .
C19 Fe1 C20 C19 0.0(3) no . . . .
C19 Fe1 C20 C21 118.0(5) no . . . .
C20 Fe1 C19 C20 0.0(3) no . . . .
C20 Fe1 C19 C23 -118.7(5) no . . . .
C19 Fe1 C21 C20 -38.3(3) no . . . .
C19 Fe1 C21 C22 81.6(3) no . . . .
C21 Fe1 C19 C20 38.5(3) no . . . .
C21 Fe1 C19 C23 -80.2(3) no . . . .
C19 Fe1 C22 C21 -81.7(3) no . . . .
C19 Fe1 C22 C23 36.6(3) no . . . .
C22 Fe1 C19 C20 81.4(3) no . . . .
C22 Fe1 C19 C23 -37.3(3) no . . . .
C19 Fe1 C23 C19 0.0(3) no . . . .
C19 Fe1 C23 C22 -120.2(5) no . . . .
C23 Fe1 C19 C20 118.7(5) no . . . .
C23 Fe1 C19 C23 0.0(3) no . . . .
C20 Fe1 C21 C20 0.0(3) no . . . .
C20 Fe1 C21 C22 119.9(6) no . . . .
C21 Fe1 C20 C19 -118.0(6) no . . . .
C21 Fe1 C20 C21 0.0(3) no . . . .
C20 Fe1 C22 C21 -37.7(3) no . . . .
C20 Fe1 C22 C23 80.6(3) no . . . .
C22 Fe1 C20 C19 -81.4(3) no . . . .
C22 Fe1 C20 C21 36.6(3) no . . . .
C20 Fe1 C23 C19 38.2(3) no . . . .
C20 Fe1 C23 C22 -82.1(3) no . . . .
C23 Fe1 C20 C19 -37.4(3) no . . . .
C23 Fe1 C20 C21 80.6(3) no . . . .
C21 Fe1 C22 C21 0.0(3) no . . . .
C21 Fe1 C22 C23 118.3(5) no . . . .
C22 Fe1 C21 C20 -119.9(5) no . . . .
C22 Fe1 C21 C22 0.0(3) no . . . .
C21 Fe1 C23 C19 82.7(3) no . . . .
C21 Fe1 C23 C22 -37.6(3) no . . . .
C23 Fe1 C21 C20 -81.5(3) no . . . .
C23 Fe1 C21 C22 38.4(3) no . . . .
C22 Fe1 C23 C19 120.2(5) no . . . .
C22 Fe1 C23 C22 0.0(3) no . . . .
C23 Fe1 C22 C21 -118.3(5) no . . . .
C23 Fe1 C22 C23 0.0(3) no . . . .
C40 Fe2 C41 C40 0.0(2) no . . . .
C40 Fe2 C41 C42 -120.0(4) no . . . .
C41 Fe2 C40 C39 -120.3(6) no . . . .
C41 Fe2 C40 C41 0.0(2) no . . . .
C41 Fe2 C40 C44 117.8(4) no . . . .
C40 Fe2 C42 C41 37.3(2) no . . . .
C40 Fe2 C42 C43 -82.3(3) no . . . .
C42 Fe2 C40 C39 -157.3(5) no . . . .
C42 Fe2 C40 C41 -37.0(2) no . . . .
C42 Fe2 C40 C44 80.8(3) no . . . .
C40 Fe2 C43 C42 81.2(3) no . . . .
C40 Fe2 C43 C44 -38.4(2) no . . . .
C43 Fe2 C40 C39 159.4(5) no . . . .
C43 Fe2 C40 C41 -80.2(3) no . . . .
C43 Fe2 C40 C44 37.6(2) no . . . .
C40 Fe2 C44 C40 0.0(2) no . . . .
C40 Fe2 C44 C43 118.9(4) no . . . .
C44 Fe2 C40 C39 121.8(6) no . . . .
C44 Fe2 C40 C41 -117.8(4) no . . . .
C44 Fe2 C40 C44 -0.0(3) no . . . .
C40 Fe2 C46 C45 169.9(5) no . . . .
C40 Fe2 C46 C47 50.3(7) no . . . .
C46 Fe2 C40 C39 -76.3(8) no . . . .
C46 Fe2 C40 C41 44.1(7) no . . . .
C46 Fe2 C40 C44 161.9(5) no . . . .
C40 Fe2 C47 C46 -158.6(2) no . . . .
C40 Fe2 C47 C48 82.4(3) no . . . .
C47 Fe2 C40 C39 -40.2(5) no . . . .
C47 Fe2 C40 C41 80.1(3) no . . . .
C47 Fe2 C40 C44 -162.1(2) no . . . .
C40 Fe2 C48 C47 -117.4(3) no . . . .
C40 Fe2 C48 C49 123.6(3) no . . . .
C48 Fe2 C40 C39 3.1(5) no . . . .
C48 Fe2 C40 C41 123.4(3) no . . . .
C48 Fe2 C40 C44 -118.8(3) no . . . .
C40 Fe2 C49 C45 163.4(2) no . . . .
C40 Fe2 C49 C48 -77.0(4) no . . . .
C49 Fe2 C40 C39 45.2(5) no . . . .
C49 Fe2 C40 C41 165.5(3) no . . . .
C49 Fe2 C40 C44 -76.7(4) no . . . .
C41 Fe2 C42 C41 0.0(2) no . . . .
C41 Fe2 C42 C43 -119.5(4) no . . . .
C42 Fe2 C41 C40 120.0(4) no . . . .
C42 Fe2 C41 C42 0.0(3) no . . . .
C41 Fe2 C43 C42 37.4(2) no . . . .
C41 Fe2 C43 C44 -82.2(3) no . . . .
C43 Fe2 C41 C40 82.8(3) no . . . .
C43 Fe2 C41 C42 -37.3(2) no . . . .
C41 Fe2 C44 C40 -38.2(2) no . . . .
C41 Fe2 C44 C43 80.7(3) no . . . .
C44 Fe2 C41 C40 39.0(2) no . . . .
C44 Fe2 C41 C42 -81.1(3) no . . . .
C41 Fe2 C45 C46 49.3(7) no . . . .
C41 Fe2 C45 C49 168.0(5) no . . . .
C45 Fe2 C41 C40 163.7(5) no . . . .
C45 Fe2 C41 C42 43.7(7) no . . . .
C41 Fe2 C46 C45 -158.5(2) no . . . .
C41 Fe2 C46 C47 82.0(3) no . . . .
C46 Fe2 C41 C40 -161.1(3) no . . . .
C46 Fe2 C41 C42 78.9(3) no . . . .
C41 Fe2 C47 C46 -116.3(3) no . . . .
C41 Fe2 C47 C48 124.7(3) no . . . .
C47 Fe2 C41 C40 -118.8(3) no . . . .
C47 Fe2 C41 C42 121.2(3) no . . . .
C41 Fe2 C48 C47 -75.2(4) no . . . .
C41 Fe2 C48 C49 165.8(2) no . . . .
C48 Fe2 C41 C40 -77.1(3) no . . . .
C48 Fe2 C41 C42 162.8(3) no . . . .
C42 Fe2 C43 C42 0.0(3) no . . . .
C42 Fe2 C43 C44 -119.6(5) no . . . .
C43 Fe2 C42 C41 119.5(5) no . . . .
C43 Fe2 C42 C43 0.0(3) no . . . .
C42 Fe2 C44 C40 -81.7(3) no . . . .
C42 Fe2 C44 C43 37.2(2) no . . . .
C44 Fe2 C42 C41 82.0(3) no . . . .
C44 Fe2 C42 C43 -37.5(3) no . . . .
C42 Fe2 C45 C46 80.3(3) no . . . .
C42 Fe2 C45 C49 -161.0(2) no . . . .
C45 Fe2 C42 C41 -160.6(3) no . . . .
C45 Fe2 C42 C43 79.9(3) no . . . .
C42 Fe2 C46 C45 -117.1(3) no . . . .
C42 Fe2 C46 C47 123.3(3) no . . . .
C46 Fe2 C42 C41 -118.4(3) no . . . .
C46 Fe2 C42 C43 122.1(3) no . . . .
C42 Fe2 C47 C46 -74.6(4) no . . . .
C42 Fe2 C47 C48 166.4(3) no . . . .
C47 Fe2 C42 C41 -77.9(4) no . . . .
C47 Fe2 C42 C43 162.6(3) no . . . .
C42 Fe2 C49 C45 43.1(8) no . . . .
C42 Fe2 C49 C48 162.7(5) no . . . .
C49 Fe2 C42 C41 168.7(5) no . . . .
C49 Fe2 C42 C43 49.2(7) no . . . .
C43 Fe2 C44 C40 -118.9(4) no . . . .
C43 Fe2 C44 C43 0.0(3) no . . . .
C44 Fe2 C43 C42 119.6(5) no . . . .
C44 Fe2 C43 C44 0.0(3) no . . . .
C43 Fe2 C45 C46 121.6(3) no . . . .
C43 Fe2 C45 C49 -119.7(3) no . . . .
C45 Fe2 C43 C42 -117.2(3) no . . . .
C45 Fe2 C43 C44 123.3(3) no . . . .
C43 Fe2 C46 C45 -76.6(3) no . . . .
C43 Fe2 C46 C47 163.9(2) no . . . .
C46 Fe2 C43 C42 -75.6(4) no . . . .
C46 Fe2 C43 C44 164.9(3) no . . . .
C43 Fe2 C47 C46 -41.4(8) no . . . .
C43 Fe2 C47 C48 -160.5(6) no . . . .
C47 Fe2 C43 C42 -45.0(8) no . . . .
C47 Fe2 C43 C44 -164.5(6) no . . . .
C43 Fe2 C48 C47 161.9(6) no . . . .
C43 Fe2 C48 C49 42.8(8) no . . . .
C48 Fe2 C43 C42 170.3(6) no . . . .
C48 Fe2 C43 C44 50.7(8) no . . . .
C43 Fe2 C49 C45 78.0(4) no . . . .
C43 Fe2 C49 C48 -162.4(2) no . . . .
C49 Fe2 C43 C42 -158.5(3) no . . . .
C49 Fe2 C43 C44 81.9(4) no . . . .
C44 Fe2 C45 C46 162.5(2) no . . . .
C44 Fe2 C45 C49 -78.8(4) no . . . .
C45 Fe2 C44 C40 166.2(3) no . . . .
C45 Fe2 C44 C43 -74.9(3) no . . . .
C44 Fe2 C46 C45 -46.9(8) no . . . .
C44 Fe2 C46 C47 -166.5(6) no . . . .
C46 Fe2 C44 C40 -158.7(6) no . . . .
C46 Fe2 C44 C43 -39.8(8) no . . . .
C44 Fe2 C47 C46 167.2(6) no . . . .
C44 Fe2 C47 C48 48.1(8) no . . . .
C47 Fe2 C44 C40 46.0(8) no . . . .
C47 Fe2 C44 C43 164.9(6) no . . . .
C44 Fe2 C48 C47 -161.2(2) no . . . .
C44 Fe2 C48 C49 79.7(4) no . . . .
C48 Fe2 C44 C40 81.6(3) no . . . .
C48 Fe2 C44 C43 -159.5(3) no . . . .
C44 Fe2 C49 C45 120.7(3) no . . . .
C44 Fe2 C49 C48 -119.7(3) no . . . .
C49 Fe2 C44 C40 124.0(3) no . . . .
C49 Fe2 C44 C43 -117.1(3) no . . . .
C45 Fe2 C46 C45 0.0(3) no . . . .
C45 Fe2 C46 C47 -119.5(5) no . . . .
C46 Fe2 C45 C46 0.0(3) no . . . .
C46 Fe2 C45 C49 118.7(5) no . . . .
C45 Fe2 C47 C46 37.8(3) no . . . .
C45 Fe2 C47 C48 -81.3(3) no . . . .
C47 Fe2 C45 C46 -37.2(3) no . . . .
C47 Fe2 C45 C49 81.5(3) no . . . .
C45 Fe2 C48 C47 81.7(3) no . . . .
C45 Fe2 C48 C49 -37.3(3) no . . . .
C48 Fe2 C45 C46 -81.3(3) no . . . .
C48 Fe2 C45 C49 37.4(3) no . . . .
C45 Fe2 C49 C45 0.0(3) no . . . .
C45 Fe2 C49 C48 119.6(5) no . . . .
C49 Fe2 C45 C46 -118.7(5) no . . . .
C49 Fe2 C45 C49 0.0(3) no . . . .
C46 Fe2 C47 C46 0.0(3) no . . . .
C46 Fe2 C47 C48 -119.0(5) no . . . .
C47 Fe2 C46 C45 119.5(5) no . . . .
C47 Fe2 C46 C47 0.0(3) no . . . .
C46 Fe2 C48 C47 37.5(3) no . . . .
C46 Fe2 C48 C49 -81.5(3) no . . . .
C48 Fe2 C46 C45 81.5(3) no . . . .
C48 Fe2 C46 C47 -38.0(3) no . . . .
C46 Fe2 C49 C45 -38.2(3) no . . . .
C46 Fe2 C49 C48 81.4(3) no . . . .
C49 Fe2 C46 C45 37.8(3) no . . . .
C49 Fe2 C46 C47 -81.8(3) no . . . .
C47 Fe2 C48 C47 0.0(3) no . . . .
C47 Fe2 C48 C49 -119.0(5) no . . . .
C48 Fe2 C47 C46 119.0(5) no . . . .
C48 Fe2 C47 C48 0.0(3) no . . . .
C47 Fe2 C49 C45 -81.7(3) no . . . .
C47 Fe2 C49 C48 37.9(3) no . . . .
C49 Fe2 C47 C46 81.4(3) no . . . .
C49 Fe2 C47 C48 -37.7(3) no . . . .
C48 Fe2 C49 C45 -119.6(5) no . . . .
C48 Fe2 C49 C48 0.0(3) no . . . .
C49 Fe2 C48 C47 119.0(5) no . . . .
C49 Fe2 C48 C49 0.0(3) no . . . .
C27 Fe3 C28 C27 0.0(3) no . . . .
C27 Fe3 C28 C29 -118.6(4) no . . . .
C28 Fe3 C27 C26 -124.3(5) no . . . .
C28 Fe3 C27 C28 0.0(3) no . . . .
C28 Fe3 C27 C31 119.0(4) no . . . .
C27 Fe3 C29 C28 38.5(2) no . . . .
C27 Fe3 C29 C30 -83.2(3) no . . . .
C29 Fe3 C27 C26 -161.8(4) no . . . .
C29 Fe3 C27 C28 -37.5(2) no . . . .
C29 Fe3 C27 C31 81.5(3) no . . . .
C27 Fe3 C30 C29 80.1(3) no . . . .
C27 Fe3 C30 C31 -38.5(2) no . . . .
C30 Fe3 C27 C26 154.7(4) no . . . .
C30 Fe3 C27 C28 -80.9(3) no . . . .
C30 Fe3 C27 C31 38.1(2) no . . . .
C27 Fe3 C31 C27 0.0(3) no . . . .
C27 Fe3 C31 C30 118.6(4) no . . . .
C31 Fe3 C27 C26 116.6(5) no . . . .
C31 Fe3 C27 C28 -119.0(4) no . . . .
C31 Fe3 C27 C31 0.0(3) no . . . .
C27 Fe3 C32 C33 112.8(3) no . . . .
C27 Fe3 C32 C36 -128.0(3) no . . . .
C32 Fe3 C27 C26 -7.3(4) no . . . .
C32 Fe3 C27 C28 117.0(3) no . . . .
C32 Fe3 C27 C31 -124.0(3) no . . . .
C27 Fe3 C33 C32 -81.9(3) no . . . .
C27 Fe3 C33 C34 159.7(2) no . . . .
C33 Fe3 C27 C26 34.0(4) no . . . .
C33 Fe3 C27 C28 158.3(3) no . . . .
C33 Fe3 C27 C31 -82.6(3) no . . . .
C27 Fe3 C34 C33 -40.9(7) no . . . .
C27 Fe3 C34 C35 -158.9(4) no . . . .
C34 Fe3 C27 C26 62.2(7) no . . . .
C34 Fe3 C27 C28 -173.5(5) no . . . .
C34 Fe3 C27 C31 -54.5(7) no . . . .
C27 Fe3 C36 C32 68.3(4) no . . . .
C27 Fe3 C36 C35 -172.4(2) no . . . .
C36 Fe3 C27 C26 -45.0(5) no . . . .
C36 Fe3 C27 C28 79.4(3) no . . . .
C36 Fe3 C27 C31 -161.6(3) no . . . .
C28 Fe3 C29 C28 0.0(3) no . . . .
C28 Fe3 C29 C30 -121.8(5) no . . . .
C29 Fe3 C28 C27 118.6(4) no . . . .
C29 Fe3 C28 C29 0.0(3) no . . . .
C28 Fe3 C30 C29 35.9(3) no . . . .
C28 Fe3 C30 C31 -82.7(3) no . . . .
C30 Fe3 C28 C27 82.3(3) no . . . .
C30 Fe3 C28 C29 -36.2(2) no . . . .
C28 Fe3 C31 C27 -37.9(2) no . . . .
C28 Fe3 C31 C30 80.7(3) no . . . .
C31 Fe3 C28 C27 38.3(2) no . . . .
C31 Fe3 C28 C29 -80.3(3) no . . . .
C28 Fe3 C32 C33 154.4(2) no . . . .
C28 Fe3 C32 C36 -86.3(3) no . . . .
C32 Fe3 C28 C27 -78.8(3) no . . . .
C32 Fe3 C28 C29 162.6(2) no . . . .
C28 Fe3 C33 C32 -51.8(6) no . . . .
C28 Fe3 C33 C34 -170.2(4) no . . . .
C33 Fe3 C28 C27 -43.6(6) no . . . .
C33 Fe3 C28 C29 -162.1(4) no . . . .
C28 Fe3 C35 C34 -169.1(2) no . . . .
C28 Fe3 C35 C36 71.3(4) no . . . .
C35 Fe3 C28 C27 -161.2(3) no . . . .
C35 Fe3 C28 C29 80.2(4) no . . . .
C28 Fe3 C36 C32 111.5(3) no . . . .
C28 Fe3 C36 C35 -129.3(3) no . . . .
C36 Fe3 C28 C27 -121.1(3) no . . . .
C36 Fe3 C28 C29 120.3(3) no . . . .
C29 Fe3 C30 C29 0.0(3) no . . . .
C29 Fe3 C30 C31 -118.7(5) no . . . .
C30 Fe3 C29 C28 121.8(5) no . . . .
C30 Fe3 C29 C30 0.0(3) no . . . .
C29 Fe3 C31 C27 -80.9(3) no . . . .
C29 Fe3 C31 C30 37.7(2) no . . . .
C31 Fe3 C29 C28 83.4(3) no . . . .
C31 Fe3 C29 C30 -38.3(3) no . . . .
C29 Fe3 C32 C33 -179.1(5) no . . . .
C29 Fe3 C32 C36 -59.8(7) no . . . .
C32 Fe3 C29 C28 -37.7(7) no . . . .
C32 Fe3 C29 C30 -159.5(5) no . . . .
C29 Fe3 C34 C33 -163.0(3) no . . . .
C29 Fe3 C34 C35 78.9(4) no . . . .
C34 Fe3 C29 C28 -167.4(3) no . . . .
C34 Fe3 C29 C30 70.8(4) no . . . .
C29 Fe3 C35 C34 -125.4(3) no . . . .
C29 Fe3 C35 C36 115.1(3) no . . . .
C35 Fe3 C29 C28 -123.8(3) no . . . .
C35 Fe3 C29 C30 114.4(3) no . . . .
C29 Fe3 C36 C32 153.4(3) no . . . .
C29 Fe3 C36 C35 -87.4(4) no . . . .
C36 Fe3 C29 C28 -79.3(4) no . . . .
C36 Fe3 C29 C30 158.9(3) no . . . .
C30 Fe3 C31 C27 -118.6(4) no . . . .
C30 Fe3 C31 C30 0.0(3) no . . . .
C31 Fe3 C30 C29 118.7(5) no . . . .
C31 Fe3 C30 C31 0.0(3) no . . . .
C30 Fe3 C33 C32 -163.5(3) no . . . .
C30 Fe3 C33 C34 78.0(4) no . . . .
C33 Fe3 C30 C29 -172.9(3) no . . . .
C33 Fe3 C30 C31 68.4(4) no . . . .
C30 Fe3 C34 C33 -122.6(3) no . . . .
C30 Fe3 C34 C35 119.3(3) no . . . .
C34 Fe3 C30 C29 -130.4(3) no . . . .
C34 Fe3 C30 C31 111.0(3) no . . . .
C30 Fe3 C35 C34 -80.4(4) no . . . .
C30 Fe3 C35 C36 160.0(3) no . . . .
C35 Fe3 C30 C29 -88.1(4) no . . . .
C35 Fe3 C30 C31 153.2(3) no . . . .
C30 Fe3 C36 C32 -168.4(6) no . . . .
C30 Fe3 C36 C35 -49.2(9) no . . . .
C36 Fe3 C30 C29 -52.5(9) no . . . .
C36 Fe3 C30 C31 -171.1(6) no . . . .
C31 Fe3 C32 C33 71.9(4) no . . . .
C31 Fe3 C32 C36 -168.8(2) no . . . .
C32 Fe3 C31 C27 73.2(3) no . . . .
C32 Fe3 C31 C30 -168.3(3) no . . . .
C31 Fe3 C33 C32 -124.6(3) no . . . .
C31 Fe3 C33 C34 117.0(3) no . . . .
C33 Fe3 C31 C27 112.5(3) no . . . .
C33 Fe3 C31 C30 -128.9(3) no . . . .
C31 Fe3 C34 C33 -78.6(4) no . . . .
C31 Fe3 C34 C35 163.4(3) no . . . .
C34 Fe3 C31 C27 153.7(3) no . . . .
C34 Fe3 C31 C30 -87.7(3) no . . . .
C31 Fe3 C35 C34 -36.4(8) no . . . .
C31 Fe3 C35 C36 -155.9(5) no . . . .
C35 Fe3 C31 C27 179.4(5) no . . . .
C35 Fe3 C31 C30 -62.0(7) no . . . .
C32 Fe3 C33 C32 0.0(3) no . . . .
C32 Fe3 C33 C34 -118.4(5) no . . . .
C33 Fe3 C32 C33 0.0(3) no . . . .
C33 Fe3 C32 C36 119.3(5) no . . . .
C32 Fe3 C34 C33 37.9(3) no . . . .
C32 Fe3 C34 C35 -80.1(3) no . . . .
C34 Fe3 C32 C33 -38.2(3) no . . . .
C34 Fe3 C32 C36 81.0(3) no . . . .
C32 Fe3 C35 C34 82.4(3) no . . . .
C32 Fe3 C35 C36 -37.1(3) no . . . .
C35 Fe3 C32 C33 -81.8(3) no . . . .
C35 Fe3 C32 C36 37.5(3) no . . . .
C32 Fe3 C36 C32 0.0(3) no . . . .
C32 Fe3 C36 C35 119.2(5) no . . . .
C36 Fe3 C32 C33 -119.3(5) no . . . .
C36 Fe3 C32 C36 0.0(3) no . . . .
C33 Fe3 C34 C33 0.0(3) no . . . .
C33 Fe3 C34 C35 -118.0(5) no . . . .
C34 Fe3 C33 C32 118.4(5) no . . . .
C34 Fe3 C33 C34 0.0(3) no . . . .
C33 Fe3 C35 C34 38.5(3) no . . . .
C33 Fe3 C35 C36 -81.0(3) no . . . .
C35 Fe3 C33 C32 80.5(3) no . . . .
C35 Fe3 C33 C34 -37.9(3) no . . . .
C33 Fe3 C36 C32 -37.7(3) no . . . .
C33 Fe3 C36 C35 81.5(3) no . . . .
C36 Fe3 C33 C32 37.1(3) no . . . .
C36 Fe3 C33 C34 -81.4(3) no . . . .
C34 Fe3 C35 C34 0.0(3) no . . . .
C34 Fe3 C35 C36 -119.6(6) no . . . .
C35 Fe3 C34 C33 118.0(6) no . . . .
C35 Fe3 C34 C35 0.0(3) no . . . .
C34 Fe3 C36 C32 -82.0(3) no . . . .
C34 Fe3 C36 C35 37.3(3) no . . . .
C36 Fe3 C34 C33 80.8(3) no . . . .
C36 Fe3 C34 C35 -37.2(3) no . . . .
C35 Fe3 C36 C32 -119.2(5) no . . . .
C35 Fe3 C36 C35 0.0(3) no . . . .
C36 Fe3 C35 C34 119.6(5) no . . . .
C36 Fe3 C35 C36 0.0(3) no . . . .
O5 Mn4 O6 C37 7.0(4) no . . . .
O6 Mn4 O5 C39 -8.0(3) no . . . .
O5 Mn4 O7 C24 159.5(4) no . . . .
O7 Mn4 O5 C39 87.9(3) no . . . .
O5 Mn4 O9 C11 -63.0(4) no . . . .
O9 Mn4 O5 C39 -95.3(3) no . . . .
O5 Mn4 O10 C13 67.7(4) no . . . .
O10 Mn4 O5 C39 178.2(3) no . . . .
O6 Mn4 O7 C24 -112.5(4) no . . . .
O7 Mn4 O6 C37 -79.4(4) no . . . .
O6 Mn4 O8 C26 118.3(4) no . . . .
O8 Mn4 O6 C37 -166.2(4) no . . . .
O6 Mn4 O9 C11 -151.1(4) no . . . .
O9 Mn4 O6 C37 101.1(4) no . . . .
O7 Mn4 O8 C26 22.4(4) no . . . .
O8 Mn4 O7 C24 -23.4(3) no . . . .
O7 Mn4 O10 C13 154.3(4) no . . . .
O10 Mn4 O7 C24 71.9(4) no . . . .
O8 Mn4 O9 C11 119.6(3) no . . . .
O9 Mn4 O8 C26 -154.4(4) no . . . .
O8 Mn4 O10 C13 -118.8(4) no . . . .
O10 Mn4 O8 C26 -67.5(4) no . . . .
O9 Mn4 O10 C13 -26.4(4) no . . . .
O10 Mn4 O9 C11 24.4(4) no . . . .
Mn4 O5 C39 C38 8.0(8) no . . . .
Mn4 O5 C39 C40 -170.9(3) no . . . .
Mn4 O6 C37 C38 -5.9(8) no . . . .
Mn4 O6 C37 C56 172.3(3) no . . . .
Mn4 O7 C24 C25 16.8(8) no . . . .
Mn4 O7 C24 C50 -161.2(3) no . . . .
Mn4 O8 C26 C25 -14.8(8) no . . . .
Mn4 O8 C26 C27 165.2(3) no . . . .
Mn4 O9 C11 C12 -17.3(9) no . . . .
Mn4 O9 C11 C14 160.3(3) no . . . .
Mn4 O10 C13 C12 21.3(10) no . . . .
Mn4 O10 C13 C55 -151.6(4) no . . . .
O9 C11 C12 C13 1.0(11) no . . . .
O9 C11 C14 Fe1 -97.2(6) no . . . .
O9 C11 C14 C15 177.8(5) no . . . .
O9 C11 C14 C18 -12.2(9) no . . . .
C12 C11 C14 Fe1 80.4(8) no . . . .
C12 C11 C14 C15 -4.6(11) no . . . .
C12 C11 C14 C18 165.4(6) no . . . .
C14 C11 C12 C13 -176.4(6) no . . . .
C11 C12 C13 O10 -3.3(12) no . . . .
C11 C12 C13 C55 169.5(6) no . . . .
O10 C13 C55 C62 -59.0(8) no . . . .
O10 C13 C55 C63 67.2(8) no . . . .
C12 C13 C55 C62 127.7(7) no . . . .
C12 C13 C55 C63 -106.1(7) no . . . .
Fe1 C14 C15 Fe1 0.00(3) no . . . .
Fe1 C14 C15 C16 59.9(4) no . . . .
Fe1 C14 C18 Fe1 0.00(3) no . . . .
Fe1 C14 C18 C17 -59.8(4) no . . . .
C11 C14 C15 Fe1 111.1(7) no . . . .
C11 C14 C15 C16 171.0(6) no . . . .
C11 C14 C18 Fe1 -111.8(7) no . . . .
C11 C14 C18 C17 -171.5(6) no . . . .
C15 C14 C18 Fe1 59.8(5) no . . . .
C15 C14 C18 C17 0.0(7) no . . . .
C18 C14 C15 Fe1 -60.3(5) no . . . .
C18 C14 C15 C16 -0.4(7) no . . . .
Fe1 C15 C16 Fe1 0.00(3) no . . . .
Fe1 C15 C16 C17 59.6(4) no . . . .
C14 C15 C16 Fe1 -59.0(5) no . . . .
C14 C15 C16 C17 0.6(7) no . . . .
Fe1 C16 C17 Fe1 0.00(3) no . . . .
Fe1 C16 C17 C18 58.2(4) no . . . .
C15 C16 C17 Fe1 -58.7(5) no . . . .
C15 C16 C17 C18 -0.6(7) no . . . .
Fe1 C17 C18 Fe1 0.00(3) no . . . .
Fe1 C17 C18 C14 59.0(4) no . . . .
C16 C17 C18 Fe1 -58.6(5) no . . . .
C16 C17 C18 C14 0.3(7) no . . . .
Fe1 C19 C20 Fe1 0.00(3) no . . . .
Fe1 C19 C20 C21 -59.3(4) no . . . .
Fe1 C19 C23 Fe1 0.00(3) no . . . .
Fe1 C19 C23 C22 59.0(4) no . . . .
C20 C19 C23 Fe1 -59.8(5) no . . . .
C20 C19 C23 C22 -0.8(8) no . . . .
C23 C19 C20 Fe1 59.8(5) no . . . .
C23 C19 C20 C21 0.5(8) no . . . .
Fe1 C20 C21 Fe1 0.00(3) no . . . .
Fe1 C20 C21 C22 -59.7(4) no . . . .
C19 C20 C21 Fe1 59.6(5) no . . . .
C19 C20 C21 C22 -0.0(8) no . . . .
Fe1 C21 C22 Fe1 0.00(3) no . . . .
Fe1 C21 C22 C23 -60.0(4) no . . . .
C20 C21 C22 Fe1 59.6(5) no . . . .
C20 C21 C22 C23 -0.4(8) no . . . .
Fe1 C22 C23 Fe1 0.00(3) no . . . .
Fe1 C22 C23 C19 -59.5(4) no . . . .
C21 C22 C23 Fe1 60.2(5) no . . . .
C21 C22 C23 C19 0.7(7) no . . . .
O7 C24 C25 C26 1.1(10) no . . . .
O7 C24 C50 C51 -68.5(7) no . . . .
O7 C24 C50 C53 57.2(7) no . . . .
C25 C24 C50 C51 113.4(6) no . . . .
C25 C24 C50 C53 -120.8(6) no . . . .
C50 C24 C25 C26 179.0(5) no . . . .
C24 C25 C26 O8 -1.9(9) no . . . .
C24 C25 C26 C27 178.0(5) no . . . .
O8 C26 C27 Fe3 -81.5(6) no . . . .
O8 C26 C27 C28 -166.3(5) no . . . .
O8 C26 C27 C31 0.2(8) no . . . .
C25 C26 C27 Fe3 98.6(6) no . . . .
C25 C26 C27 C28 13.7(9) no . . . .
C25 C26 C27 C31 -179.7(5) no . . . .
Fe3 C27 C28 Fe3 0.00(3) no . . . .
Fe3 C27 C28 C29 61.3(4) no . . . .
Fe3 C27 C31 Fe3 0.00(3) no . . . .
Fe3 C27 C31 C30 -60.0(3) no . . . .
C26 C27 C28 Fe3 108.8(6) no . . . .
C26 C27 C28 C29 170.1(5) no . . . .
C26 C27 C31 Fe3 -109.7(5) no . . . .
C26 C27 C31 C30 -169.7(5) no . . . .
C28 C27 C31 Fe3 59.4(4) no . . . .
C28 C27 C31 C30 -0.6(6) no . . . .
C31 C27 C28 Fe3 -59.3(4) no . . . .
C31 C27 C28 C29 2.0(6) no . . . .
Fe3 C28 C29 Fe3 0.00(3) no . . . .
Fe3 C28 C29 C30 57.2(4) no . . . .
C27 C28 C29 Fe3 -59.8(4) no . . . .
C27 C28 C29 C30 -2.7(7) no . . . .
Fe3 C29 C30 Fe3 0.00(3) no . . . .
Fe3 C29 C30 C31 59.2(4) no . . . .
C28 C29 C30 Fe3 -56.9(5) no . . . .
C28 C29 C30 C31 2.3(7) no . . . .
Fe3 C30 C31 Fe3 0.00(3) no . . . .
Fe3 C30 C31 C27 59.2(3) no . . . .
C29 C30 C31 Fe3 -60.3(4) no . . . .
C29 C30 C31 C27 -1.0(7) no . . . .
Fe3 C32 C33 Fe3 0.00(3) no . . . .
Fe3 C32 C33 C34 60.1(4) no . . . .
Fe3 C32 C36 Fe3 0.00(3) no . . . .
Fe3 C32 C36 C35 -59.9(4) no . . . .
C33 C32 C36 Fe3 58.9(5) no . . . .
C33 C32 C36 C35 -1.1(7) no . . . .
C36 C32 C33 Fe3 -59.7(5) no . . . .
C36 C32 C33 C34 0.5(7) no . . . .
Fe3 C33 C34 Fe3 0.00(3) no . . . .
Fe3 C33 C34 C35 61.0(4) no . . . .
C32 C33 C34 Fe3 -60.7(5) no . . . .
C32 C33 C34 C35 0.3(8) no . . . .
Fe3 C34 C35 Fe3 0.00(3) no . . . .
Fe3 C34 C35 C36 59.2(4) no . . . .
C33 C34 C35 Fe3 -60.1(5) no . . . .
C33 C34 C35 C36 -0.9(8) no . . . .
Fe3 C35 C36 Fe3 -0.00(3) no . . . .
Fe3 C35 C36 C32 60.0(4) no . . . .
C34 C35 C36 Fe3 -58.7(5) no . . . .
C34 C35 C36 C32 1.2(8) no . . . .
O6 C37 C38 C39 2.6(10) no . . . .
O6 C37 C56 C58 115.6(6) no . . . .
O6 C37 C56 C59 -101.6(6) no . . . .
C38 C37 C56 C58 -66.2(8) no . . . .
C38 C37 C56 C59 76.6(7) no . . . .
C56 C37 C38 C39 -175.4(5) no . . . .
C37 C38 C39 O5 -3.9(9) no . . . .
C37 C38 C39 C40 175.0(5) no . . . .
O5 C39 C40 Fe2 119.2(5) no . . . .
O5 C39 C40 C41 29.9(8) no . . . .
O5 C39 C40 C44 -151.7(5) no . . . .
C38 C39 C40 Fe2 -59.7(7) no . . . .
C38 C39 C40 C41 -149.1(5) no . . . .
C38 C39 C40 C44 29.4(8) no . . . .
Fe2 C40 C41 Fe2 0.00(3) no . . . .
Fe2 C40 C41 C42 58.4(3) no . . . .
Fe2 C40 C44 Fe2 0.00(3) no . . . .
Fe2 C40 C44 C43 -60.0(3) no . . . .
C39 C40 C41 Fe2 119.5(6) no . . . .
C39 C40 C41 C42 177.9(5) no . . . .
C39 C40 C44 Fe2 -118.8(6) no . . . .
C39 C40 C44 C43 -178.8(5) no . . . .
C41 C40 C44 Fe2 59.9(4) no . . . .
C41 C40 C44 C43 -0.1(6) no . . . .
C44 C40 C41 Fe2 -59.2(4) no . . . .
C44 C40 C41 C42 -0.8(6) no . . . .
Fe2 C41 C42 Fe2 0.00(3) no . . . .
Fe2 C41 C42 C43 60.3(4) no . . . .
C40 C41 C42 Fe2 -58.8(4) no . . . .
C40 C41 C42 C43 1.5(7) no . . . .
Fe2 C42 C43 Fe2 0.00(3) no . . . .
Fe2 C42 C43 C44 58.9(3) no . . . .
C41 C42 C43 Fe2 -60.4(4) no . . . .
C41 C42 C43 C44 -1.5(7) no . . . .
Fe2 C43 C44 Fe2 0.00(3) no . . . .
Fe2 C43 C44 C40 59.8(3) no . . . .
C42 C43 C44 Fe2 -58.8(4) no . . . .
C42 C43 C44 C40 1.0(7) no . . . .
Fe2 C45 C46 Fe2 0.00(3) no . . . .
Fe2 C45 C46 C47 59.0(4) no . . . .
Fe2 C45 C49 Fe2 0.00(3) no . . . .
Fe2 C45 C49 C48 -59.8(4) no . . . .
C46 C45 C49 Fe2 59.6(5) no . . . .
C46 C45 C49 C48 -0.3(7) no . . . .
C49 C45 C46 Fe2 -59.3(5) no . . . .
C49 C45 C46 C47 -0.3(7) no . . . .
Fe2 C46 C47 Fe2 0.00(3) no . . . .
Fe2 C46 C47 C48 59.7(4) no . . . .
C45 C46 C47 Fe2 -58.9(5) no . . . .
C45 C46 C47 C48 0.8(7) no . . . .
Fe2 C47 C48 Fe2 0.00(3) no . . . .
Fe2 C47 C48 C49 59.0(4) no . . . .
C46 C47 C48 Fe2 -60.0(5) no . . . .
C46 C47 C48 C49 -1.0(7) no . . . .
Fe2 C48 C49 Fe2 0.00(3) no . . . .
Fe2 C48 C49 C45 59.9(4) no . . . .
C47 C48 C49 Fe2 -59.1(5) no . . . .
C47 C48 C49 C45 0.8(7) no . . . .
C24 C50 C51 C52 -62.7(7) no . . . .
C24 C50 C53 C54 55.8(8) no . . . .
C51 C50 C53 C54 178.7(6) no . . . .
C53 C50 C51 C52 174.6(5) no . . . .
C13 C55 C62 C61 -84.9(9) no . . . .
C13 C55 C63 C64 66.0(8) no . . . .
C62 C55 C63 C64 -169.3(7) no . . . .
C63 C55 C62 C61 151.0(7) no . . . .
C37 C56 C58 C57 -45.6(11) no . . . .
C37 C56 C59 C60 41.6(13) no . . . .
C58 C56 C59 C60 -179.7(9) no . . . .
C59 C56 C58 C57 176.4(9) no . . . .
